data_1569312
loop_
_publ_author_name
'Garc&#xed;a-Romero, &#xc1;lvaro'
'Miguel, Daniel'
'Wright, Dominic S.'
'&#xc1;lvarez, Celedonio M'
'Garc&#xed;a-Rodr&#xed;guez, Ra&#xfa;l'

_publ_section_title
;
 Structural and dimensional control of porphyrin capsules using Group 15
 tris(3-pyridyl) linkers.
;
_journal_issue 24
_journal_name_full 'Chemical science'
_journal_page_first 6522
_journal_page_last 6530
_journal_paper_doi 10.1039/d3sc02151c
_journal_volume 14
_journal_year 2023
_chemical_formula_moiety 'C147 H96 N15 Sb Zn3, 2(C H Cl3)'
_chemical_formula_sum 'C149 H98 Cl6 N15 Sb Zn3'
_chemical_formula_weight 2628.98
_space_group_crystal_system triclinic
_space_group_IT_number 2
_space_group_name_Hall '-P 1'
_space_group_name_H-M_alt 'P -1'
_atom_sites_solution_hydrogens geom
_atom_sites_solution_primary dual
_audit_creation_date 2022-05-30
_audit_creation_method
;
Olex2 1.3
(compiled 2020.11.12 svn.r5f609507 for OlexSys, GUI svn.r6408)
;
_audit_update_record
;
2022-08-10 deposited with the CCDC.	2023-05-17 downloaded from the CCDC.
;
_cell_angle_alpha 92.283(3)
_cell_angle_beta 99.219(2)
_cell_angle_gamma 94.883(2)
_cell_formula_units_Z 2
_cell_length_a 13.4042(3)
_cell_length_b 21.6415(7)
_cell_length_c 24.8568(8)
_cell_measurement_reflns_used 13115
_cell_measurement_temperature 179.9(7)
_cell_measurement_theta_max 24.9740
_cell_measurement_theta_min 2.8160
_cell_volume 7081.2(4)
_computing_cell_refinement 'CrysAlisPro 1.171.38.46 (Rigaku OD, 2015)'
_computing_data_collection 'CrysAlisPro 1.171.38.46 (Rigaku OD, 2015)'
_computing_data_reduction 'CrysAlisPro 1.171.38.46 (Rigaku OD, 2015)'
_computing_molecular_graphics 'Olex2 1.3 (Dolomanov et al., 2009)'
_computing_publication_material 'Olex2 1.3 (Dolomanov et al., 2009)'
_computing_structure_refinement 'SHELXL 2018/3 (Sheldrick, 2015)'
_computing_structure_solution 'SHELXT  (Sheldrick, 2015)'
_diffrn_ambient_temperature 179.9(7)
_diffrn_detector_area_resol_mean 10.4757
_diffrn_detector_type Atlas
_diffrn_measured_fraction_theta_full 0.998
_diffrn_measured_fraction_theta_max 0.998
_diffrn_measurement_details
;
List of Runs (angles in degrees, time in seconds):

  # Type    Start    End  Width  t~exp~   \w     \q     \k     \f   Frames
#--------------------------------------------------------------------------
  1  \w      3.00  29.00   1.00   25.00    --  -10.64 -99.00  60.00   26
  2  \w     -8.00  29.00   1.00   25.00    --  -10.64 -99.00 150.00   37
  3  \w    -12.00  85.00   1.00   25.00    --   12.51  37.00   0.00   97
  4  \w    -11.00  53.00   1.00   25.00    --   12.51 -99.00  90.00   64
  5  \w    -27.00  93.00   1.00   25.00    --   12.51  19.00 -90.00  120
;
_diffrn_measurement_device 'four-circle diffractometer'
_diffrn_measurement_device_type 'SuperNova, Dual, Cu at zero, Atlas'
_diffrn_measurement_method '\w scans'
_diffrn_radiation_type MoK\a
_diffrn_radiation_wavelength 0.71073
_diffrn_reflns_av_R_equivalents 0.0416
_diffrn_reflns_av_unetI/netI 0.0672
_diffrn_reflns_Laue_measured_fraction_full 0.998
_diffrn_reflns_Laue_measured_fraction_max 0.998
_diffrn_reflns_limit_h_max 15
_diffrn_reflns_limit_h_min -15
_diffrn_reflns_limit_k_max 25
_diffrn_reflns_limit_k_min -25
_diffrn_reflns_limit_l_max 29
_diffrn_reflns_limit_l_min -19
_diffrn_reflns_number 57165
_diffrn_reflns_point_group_measured_fraction_full 0.998
_diffrn_reflns_point_group_measured_fraction_max 0.998
_diffrn_reflns_theta_full 25.047
_diffrn_reflns_theta_max 25.047
_diffrn_reflns_theta_min 1.546
_exptl_absorpt_coefficient_mu 0.857
_exptl_absorpt_correction_T_max 1.000
_exptl_absorpt_correction_T_min 0.456
_exptl_absorpt_correction_type gaussian
_exptl_absorpt_process_details
;
CrysAlisPro 1.171.38.46 (Rigaku Oxford Diffraction, 2015)
Numerical absorption correction based on gaussian integration over
			a multifaceted crystal model
Empirical absorption correction using spherical harmonics,
 implemented in SCALE3 ABSPACK scaling algorithm.
;
_exptl_crystal_colour violet
_exptl_crystal_colour_primary violet
_exptl_crystal_density_diffrn 1.233
_exptl_crystal_description needle
_exptl_crystal_F_000 2680
_exptl_crystal_size_max 0.413
_exptl_crystal_size_mid 0.3
_exptl_crystal_size_min 0.096
_refine_diff_density_max 1.929
_refine_diff_density_min -1.574
_refine_diff_density_rms 0.090
_refine_ls_extinction_method none
_refine_ls_goodness_of_fit_ref 1.033
_refine_ls_hydrogen_treatment constr
_refine_ls_matrix_type full
_refine_ls_number_parameters 1567
_refine_ls_number_reflns 25014
_refine_ls_number_restraints 0
_refine_ls_restrained_S_all 1.033
_refine_ls_R_factor_all 0.0864
_refine_ls_R_factor_gt 0.0589
_refine_ls_shift/su_max 0.001
_refine_ls_shift/su_mean 0.000
_refine_ls_structure_factor_coef Fsqd
_refine_ls_weighting_details 'w=1/[\s^2^(Fo^2^)+(0.0825P)^2^+9.4606P] where P=(Fo^2^+2Fc^2^)/3'
_refine_ls_weighting_scheme calc
_refine_ls_wR_factor_gt 0.1506
_refine_ls_wR_factor_ref 0.1705
_reflns_Friedel_coverage 0.000
_reflns_number_gt 17846
_reflns_number_total 25014
_reflns_threshold_expression 'I > 2\s(I)'
_cod_data_source_file d3sc02151c2.cif
_cod_data_source_block 1Zn-closed
_cod_database_code 1569312
_shelx_shelxl_version_number 2018/3
_shelx_space_group_comment
;
The symmetry employed for this shelxl refinement is uniquely defined
by the following loop, which should always be used as a source of
symmetry information in preference to the above space-group names.
They are only intended as comments.
;
_shelx_estimated_absorpt_t_max 0.922
_shelx_estimated_absorpt_t_min 0.719
_olex2_refinement_description
;
1.a Ternary CH refined with riding coordinates:
 C1S(H1S), C2S(H2S)
1.b Aromatic/amide H refined with riding coordinates:
 C1(H1), C2(H2), C3(H3), C5(H5), C7(H7), C8(H8), C9(H9), C10(H10), C11(H11),
 C13(H13), C14(H14), C15(H15), C18(H18), C19(H19), C23(H23), C24(H24), C28(H28),
  C29(H29), C33(H33), C34(H34), C37(H37), C38(H38), C39(H39), C40(H40),
 C41(H41), C43(H43), C44(H44), C45(H45), C46(H46), C47(H47), C49(H49), C50(H50),
  C51(H51), C52(H52), C53(H53), C55(H55), C56(H56), C57(H57), C58(H58),
 C59(H59), C62(H62), C63(H63), C67(H67), C68(H68), C72(H72), C73(H73), C74(H74),
  C75(H75), C76(H76), C78(H78), C79(H79), C83(H83), C84(H84), C87(H87),
 C88(H88), C89(H89), C90(H90), C91(H91), C93(H93), C94(H94), C95(H95), C96(H96),
  C97(H97), C99(H99), C100(H100), C101(H101), C102(H102), C103(H103),
 C105(H105), C106(H106), C110(H110), C111(H111), C112(H112), C113(H113),
 C114(H114), C116(H116), C117(H117), C121(H121), C122(H122), C123(H123),
 C124(H124), C125(H125), C127(H127), C128(H128), C132(H132), C133(H133),
 C137(H137), C138(H138), C139(H139), C140(H140), C141(H141), C143(H143),
 C144(H144), C145(H145), C146(H146), C147(H147)
;
_smtbx_masks_special_details
;
A solvent mask was calculated and 449 electrons were found in a volume of 1379 cubic angstroms in 2 voids per unit cell. 
The crystallization solvent was CHCl3/hexane and this is consistent with the presence of roughly 8 CHCl3 per unit cell (i.e, 4 CHCl3, per formula unit) which account for 464 electrons per unit cell.
The crystals were observed to lose solvent very quickly during the preparation of the sample, and therefore the exact amount of CHCl3 is expected to vary among crystals due to partial loss of CHCl3.
;
_smtbx_masks_void_probe_radius 1.25
_smtbx_masks_void_truncation_radius 1.2
_olex2_submission_special_instructions 'No special instructions were received'
_oxdiff_exptl_absorpt_empirical_details
;
Empirical correction (ABSPACK) includes:
- Absorption correction using spherical harmonics
- Frame scaling
;

loop_
_space_group_symop_operation_xyz
'x, y, z'
'-x, -y, -z'

loop_
_atom_site_label
_atom_site_type_symbol
_atom_site_fract_x
_atom_site_fract_y
_atom_site_fract_z
_atom_site_U_iso_or_equiv
_atom_site_adp_type
_atom_site_occupancy
_atom_site_site_symmetry_order
_atom_site_calc_flag
_atom_site_refinement_flags_posn
_atom_site_refinement_flags_adp
_atom_site_refinement_flags_occupancy
_atom_site_disorder_assembly
_atom_site_disorder_group
Sb1 Sb 0.34597(2) 0.24733(2) 0.67315(2) 0.03174(10) Uani 1 1 d . . . . .
Zn1 Zn 0.39631(4) -0.02286(2) 0.69773(2) 0.02895(13) Uani 1 1 d . . . . .
N1 N 0.3417(3) 0.06053(17) 0.73180(16) 0.0301(9) Uani 1 1 d . . . . .
C1 C 0.2651(4) 0.0557(2) 0.7599(2) 0.0388(12) Uani 1 1 d . . . . .
H1 H 0.250520 0.017513 0.775920 0.047 Uiso 1 1 calc R U . . .
Zn2 Zn 0.11770(4) 0.35325(2) 0.47549(2) 0.02912(13) Uani 1 1 d . . . . .
N2 N 0.1325(3) 0.27318(18) 0.52619(16) 0.0310(9) Uani 1 1 d . . . . .
C2 C 0.2061(4) 0.1035(2) 0.7669(2) 0.0464(14) Uani 1 1 d . . . . .
H2 H 0.152091 0.098479 0.787296 0.056 Uiso 1 1 calc R U . . .
Zn3 Zn 0.27980(4) 0.35747(2) 0.89620(2) 0.02828(13) Uani 1 1 d . . . . .
N3 N 0.2530(3) 0.35293(18) 0.80849(17) 0.0335(9) Uani 1 1 d . . . . .
C3 C 0.2275(4) 0.1591(2) 0.7433(2) 0.0425(13) Uani 1 1 d . . . . .
H3 H 0.187112 0.192548 0.746979 0.051 Uiso 1 1 calc R U . . .
N4 N 0.4910(3) -0.05782(17) 0.76031(16) 0.0302(9) Uani 1 1 d . . . . .
C4 C 0.3073(3) 0.1658(2) 0.7146(2) 0.0312(10) Uani 1 1 d . . . . .
N5 N 0.5217(3) 0.01561(17) 0.66828(16) 0.0319(9) Uani 1 1 d . . . . .
C5 C 0.3627(3) 0.1146(2) 0.71018(19) 0.0290(10) Uani 1 1 d . . . . .
H5 H 0.418351 0.118509 0.690804 0.035 Uiso 1 1 calc R U . . .
N6 N 0.3093(3) -0.00975(18) 0.62325(16) 0.0337(9) Uani 1 1 d . . . . .
C6 C 0.2215(3) 0.2305(2) 0.60629(19) 0.0307(10) Uani 1 1 d . . . . .
C7 C 0.1591(4) 0.1759(2) 0.5947(2) 0.0444(13) Uani 1 1 d . . . . .
H7 H 0.167180 0.142335 0.618064 0.053 Uiso 1 1 calc R U . . .
N7 N 0.1805(3) 0.41931(17) 0.53652(16) 0.0305(9) Uani 1 1 d . . . . .
N8 N 0.2603(3) 0.35291(17) 0.45311(16) 0.0309(9) Uani 1 1 d . . . . .
C8 C 0.0850(4) 0.1705(3) 0.5489(3) 0.0540(15) Uani 1 1 d . . . . .
H8 H 0.042902 0.132742 0.539993 0.065 Uiso 1 1 calc R U . . .
C9 C 0.0722(4) 0.2198(2) 0.5162(2) 0.0431(13) Uani 1 1 d . . . . .
H9 H 0.019172 0.216108 0.485613 0.052 Uiso 1 1 calc R U . . .
N9 N 0.0541(3) 0.31203(17) 0.40030(16) 0.0309(9) Uani 1 1 d . . . . .
C10 C 0.2058(3) 0.2765(2) 0.56966(19) 0.0314(10) Uani 1 1 d . . . . .
H10 H 0.250843 0.313350 0.575905 0.038 Uiso 1 1 calc R U . . .
N10 N -0.0253(3) 0.37588(18) 0.48533(16) 0.0317(9) Uani 1 1 d . . . . .
N11 N 0.4273(3) 0.33469(17) 0.91108(16) 0.0295(9) Uani 1 1 d . . . . .
C11 C 0.2908(3) 0.3125(2) 0.7769(2) 0.0324(11) Uani 1 1 d . . . . .
H11 H 0.332852 0.283506 0.794348 0.039 Uiso 1 1 calc R U . . .
C12 C 0.2727(3) 0.3101(2) 0.7204(2) 0.0345(11) Uani 1 1 d . . . . .
N12 N 0.2331(3) 0.26670(17) 0.90843(16) 0.0294(9) Uani 1 1 d . . . . .
C13 C 0.2124(4) 0.3534(3) 0.6959(2) 0.0496(14) Uani 1 1 d . . . . .
H13 H 0.197997 0.353890 0.657264 0.059 Uiso 1 1 calc R U . . .
N13 N 0.1381(3) 0.38110(17) 0.90800(17) 0.0316(9) Uani 1 1 d . . . . .
C14 C 0.1731(5) 0.3959(3) 0.7280(2) 0.0575(16) Uani 1 1 d . . . . .
H14 H 0.131672 0.425848 0.711628 0.069 Uiso 1 1 calc R U . . .
N14 N 0.3325(3) 0.45002(17) 0.90921(16) 0.0316(9) Uani 1 1 d . . . . .
N15 N 0.2785(3) -0.08319(17) 0.71442(16) 0.0302(9) Uani 1 1 d . . . . .
C15 C 0.1947(4) 0.3941(2) 0.7833(2) 0.0469(14) Uani 1 1 d . . . . .
H15 H 0.167389 0.423343 0.804998 0.056 Uiso 1 1 calc R U . . .
C16 C 0.1453(3) -0.0589(2) 0.6406(2) 0.0323(11) Uani 1 1 d . . . . .
C17 C 0.1799(3) -0.0848(2) 0.69027(19) 0.0311(10) Uani 1 1 d . . . . .
C18 C 0.1160(4) -0.1180(2) 0.7228(2) 0.0368(11) Uani 1 1 d . . . . .
H18 H 0.044018 -0.124692 0.715388 0.044 Uiso 1 1 calc R U . . .
C19 C 0.1771(4) -0.1378(2) 0.7655(2) 0.0373(12) Uani 1 1 d . . . . .
H19 H 0.156452 -0.161849 0.793678 0.045 Uiso 1 1 calc R U . . .
C20 C 0.2793(3) -0.1160(2) 0.7609(2) 0.0311(10) Uani 1 1 d . . . . .
C21 C 0.3652(3) -0.1259(2) 0.7984(2) 0.0312(10) Uani 1 1 d . . . . .
C22 C 0.4643(3) -0.0986(2) 0.7973(2) 0.0300(10) Uani 1 1 d . . . . .
C23 C 0.5518(3) -0.1095(2) 0.8357(2) 0.0347(11) Uani 1 1 d . . . . .
H23 H 0.553290 -0.136420 0.865027 0.042 Uiso 1 1 calc R U . . .
C24 C 0.6317(4) -0.0745(2) 0.8227(2) 0.0361(11) Uani 1 1 d . . . . .
H24 H 0.699702 -0.071632 0.841325 0.043 Uiso 1 1 calc R U . . .
C25 C 0.5937(3) -0.0422(2) 0.7749(2) 0.0332(11) Uani 1 1 d . . . . .
C26 C 0.6530(3) -0.0027(2) 0.7462(2) 0.0351(11) Uani 1 1 d . . . . .
C27 C 0.6187(3) 0.0237(2) 0.6971(2) 0.0369(12) Uani 1 1 d . . . . .
C28 C 0.6801(4) 0.0637(2) 0.6678(3) 0.0464(14) Uani 1 1 d . . . . .
H28 H 0.750189 0.076722 0.678634 0.056 Uiso 1 1 calc R U . . .
C29 C 0.6212(4) 0.0792(3) 0.6228(2) 0.0460(14) Uani 1 1 d . . . . .
H29 H 0.641362 0.105440 0.595967 0.055 Uiso 1 1 calc R U . . .
C30 C 0.5221(3) 0.0490(2) 0.6225(2) 0.0330(11) Uani 1 1 d . . . . .
C31 C 0.4365(4) 0.0540(2) 0.5821(2) 0.0347(11) Uani 1 1 d . . . . .
C32 C 0.3389(4) 0.0247(2) 0.5822(2) 0.0344(11) Uani 1 1 d . . . . .
C33 C 0.2537(4) 0.0276(2) 0.5395(2) 0.0429(13) Uani 1 1 d . . . . .
H33 H 0.254373 0.047521 0.506221 0.051 Uiso 1 1 calc R U . . .
C34 C 0.1721(4) -0.0035(2) 0.5555(2) 0.0435(13) Uani 1 1 d . . . . .
H34 H 0.104959 -0.009088 0.535660 0.052 Uiso 1 1 calc R U . . .
C35 C 0.2071(4) -0.0265(2) 0.6085(2) 0.0355(11) Uani 1 1 d . . . . .
C36 C 0.3499(3) -0.1693(2) 0.8418(2) 0.0392(12) Uani 1 1 d . . . . .
C37 C 0.3602(4) -0.1486(3) 0.8961(2) 0.0495(14) Uani 1 1 d . . . . .
H37 H 0.381313 -0.106124 0.906374 0.059 Uiso 1 1 calc R U . . .
C38 C 0.3401(5) -0.1894(4) 0.9355(3) 0.069(2) Uani 1 1 d . . . . .
H38 H 0.346619 -0.174572 0.972541 0.083 Uiso 1 1 calc R U . . .
C39 C 0.3110(5) -0.2504(4) 0.9215(4) 0.087(3) Uani 1 1 d . . . . .
H39 H 0.299454 -0.278443 0.948800 0.104 Uiso 1 1 calc R U . . .
C40 C 0.2986(6) -0.2708(4) 0.8688(4) 0.091(3) Uani 1 1 d . . . . .
H40 H 0.275543 -0.313083 0.858984 0.110 Uiso 1 1 calc R U . . .
C41 C 0.3188(5) -0.2311(3) 0.8283(3) 0.0654(18) Uani 1 1 d . . . . .
H41 H 0.311231 -0.246661 0.791459 0.078 Uiso 1 1 calc R U . . .
C42 C 0.0324(4) -0.0651(2) 0.6216(2) 0.0387(12) Uani 1 1 d . . . . .
C43 C -0.0206(4) -0.0123(3) 0.6182(2) 0.0472(14) Uani 1 1 d . . . . .
H43 H 0.014964 0.027756 0.625757 0.057 Uiso 1 1 calc R U . . .
C44 C -0.1254(4) -0.0185(3) 0.6036(3) 0.0603(17) Uani 1 1 d . . . . .
H44 H -0.161183 0.017556 0.600874 0.072 Uiso 1 1 calc R U . . .
C45 C -0.0217(4) -0.1224(3) 0.6087(2) 0.0453(13) Uani 1 1 d . . . . .
H45 H 0.013796 -0.158648 0.609576 0.054 Uiso 1 1 calc R U . . .
C46 C -0.1259(4) -0.1284(3) 0.5946(2) 0.0519(15) Uani 1 1 d . . . . .
H46 H -0.161579 -0.168285 0.585832 0.062 Uiso 1 1 calc R U . . .
C47 C -0.1780(4) -0.0760(4) 0.5932(2) 0.0625(19) Uani 1 1 d . . . . .
H47 H -0.249993 -0.079706 0.585051 0.075 Uiso 1 1 calc R U . . .
C48 C 0.7625(4) 0.0113(2) 0.7712(2) 0.0389(12) Uani 1 1 d . . . . .
C49 C 0.7881(4) 0.0455(3) 0.8202(3) 0.0532(15) Uani 1 1 d . . . . .
H49 H 0.735973 0.061133 0.837141 0.064 Uiso 1 1 calc R U . . .
C50 C 0.8896(4) 0.0576(3) 0.8457(3) 0.0615(17) Uani 1 1 d . . . . .
H50 H 0.906354 0.080991 0.879561 0.074 Uiso 1 1 calc R U . . .
C51 C 0.9651(4) 0.0346(3) 0.8204(3) 0.0554(16) Uani 1 1 d . . . . .
H51 H 1.034343 0.042816 0.836659 0.067 Uiso 1 1 calc R U . . .
C52 C 0.9396(4) 0.0003(3) 0.7720(3) 0.0512(15) Uani 1 1 d . . . . .
H52 H 0.991535 -0.015612 0.755211 0.061 Uiso 1 1 calc R U . . .
C53 C 0.8398(4) -0.0116(3) 0.7472(2) 0.0452(13) Uani 1 1 d . . . . .
H53 H 0.823674 -0.035567 0.713614 0.054 Uiso 1 1 calc R U . . .
C54 C 0.4489(4) 0.0941(2) 0.5355(2) 0.0388(12) Uani 1 1 d . . . . .
C55 C 0.3971(4) 0.1472(2) 0.5294(2) 0.0482(14) Uani 1 1 d . . . . .
H55 H 0.357278 0.158582 0.555931 0.058 Uiso 1 1 calc R U . . .
C56 C 0.4027(5) 0.1839(3) 0.4851(3) 0.0594(17) Uani 1 1 d . . . . .
H56 H 0.365919 0.219500 0.481267 0.071 Uiso 1 1 calc R U . . .
C57 C 0.4601(5) 0.1690(3) 0.4476(3) 0.0645(18) Uani 1 1 d . . . . .
H57 H 0.462621 0.193722 0.417027 0.077 Uiso 1 1 calc R U . . .
C58 C 0.5155(5) 0.1176(3) 0.4533(3) 0.0655(18) Uani 1 1 d . . . . .
H58 H 0.556123 0.107357 0.426849 0.079 Uiso 1 1 calc R U . . .
C59 C 0.5115(5) 0.0811(3) 0.4979(3) 0.0529(15) Uani 1 1 d . . . . .
H59 H 0.551816 0.047051 0.502652 0.063 Uiso 1 1 calc R U . . .
C60 C 0.0518(3) 0.2768(2) 0.9113(2) 0.0332(11) Uani 1 1 d . . . . .
C61 C 0.1352(3) 0.2420(2) 0.9081(2) 0.0336(11) Uani 1 1 d . . . . .
C62 C 0.1310(4) 0.1757(2) 0.9043(2) 0.0417(13) Uani 1 1 d . . . . .
H62 H 0.072139 0.147709 0.903490 0.050 Uiso 1 1 calc R U . . .
C63 C 0.2254(4) 0.1601(2) 0.9020(2) 0.0414(13) Uani 1 1 d . . . . .
H63 H 0.245398 0.119180 0.898753 0.050 Uiso 1 1 calc R U . . .
C64 C 0.2896(3) 0.2167(2) 0.90531(19) 0.0299(10) Uani 1 1 d . . . . .
C65 C 0.3956(3) 0.2210(2) 0.90840(19) 0.0293(10) Uani 1 1 d . . . . .
C66 C 0.4594(3) 0.2762(2) 0.9140(2) 0.0309(11) Uani 1 1 d . . . . .
C67 C 0.5681(4) 0.2805(2) 0.9231(2) 0.0377(12) Uani 1 1 d . . . . .
H67 H 0.608939 0.246644 0.926954 0.045 Uiso 1 1 calc R U . . .
C68 C 0.6018(3) 0.3408(2) 0.9251(2) 0.0394(12) Uani 1 1 d . . . . .
H68 H 0.670789 0.357445 0.931384 0.047 Uiso 1 1 calc R U . . .
C69 C 0.5141(3) 0.3758(2) 0.9161(2) 0.0313(11) Uani 1 1 d . . . . .
C70 C 0.5163(3) 0.4401(2) 0.9144(2) 0.0325(11) Uani 1 1 d . . . . .
C71 C 0.6166(3) 0.4751(2) 0.9114(2) 0.0384(12) Uani 1 1 d . . . . .
C72 C 0.6606(5) 0.4684(4) 0.8663(3) 0.096(3) Uani 1 1 d . . . . .
H72 H 0.629376 0.440014 0.837070 0.116 Uiso 1 1 calc R U . . .
C73 C 0.7514(6) 0.5030(5) 0.8626(4) 0.122(4) Uani 1 1 d . . . . .
H73 H 0.779592 0.498963 0.830094 0.146 Uiso 1 1 calc R U . . .
C74 C 0.7991(4) 0.5409(3) 0.9026(4) 0.067(2) Uani 1 1 d . . . . .
H74 H 0.859212 0.565699 0.898608 0.081 Uiso 1 1 calc R U . . .
C75 C 0.7610(6) 0.5441(4) 0.9496(4) 0.101(3) Uani 1 1 d . . . . .
H75 H 0.797073 0.568877 0.980119 0.121 Uiso 1 1 calc R U . . .
C76 C 0.6688(5) 0.5110(4) 0.9536(3) 0.077(2) Uani 1 1 d . . . . .
H76 H 0.642450 0.513970 0.986750 0.093 Uiso 1 1 calc R U . . .
C77 C 0.4317(3) 0.4746(2) 0.9124(2) 0.0326(11) Uani 1 1 d . . . . .
C78 C 0.4347(4) 0.5416(2) 0.9141(2) 0.0428(13) Uani 1 1 d . . . . .
H78 H 0.493423 0.569949 0.916196 0.051 Uiso 1 1 calc R U . . .
C79 C 0.3394(4) 0.5560(2) 0.9120(2) 0.0428(13) Uani 1 1 d . . . . .
H79 H 0.318209 0.596789 0.912840 0.051 Uiso 1 1 calc R U . . .
C80 C 0.2750(3) 0.4995(2) 0.9085(2) 0.0354(11) Uani 1 1 d . . . . .
C81 C 0.1689(3) 0.4952(2) 0.9063(2) 0.0385(12) Uani 1 1 d . . . . .
C82 C 0.1077(3) 0.4401(2) 0.9083(2) 0.0355(11) Uani 1 1 d . . . . .
C83 C 0.0010(4) 0.4363(3) 0.9108(3) 0.0509(15) Uani 1 1 d . . . . .
H83 H -0.039361 0.470358 0.910728 0.061 Uiso 1 1 calc R U . . .
C84 C -0.0313(4) 0.3767(2) 0.9134(3) 0.0480(15) Uani 1 1 d . . . . .
H84 H -0.098298 0.360770 0.916420 0.058 Uiso 1 1 calc R U . . .
C85 C 0.0542(3) 0.3406(2) 0.9109(2) 0.0360(12) Uani 1 1 d . . . . .
C86 C -0.0470(3) 0.2402(2) 0.9154(2) 0.0371(12) Uani 1 1 d . . . . .
C87 C -0.0555(4) 0.2087(3) 0.9617(3) 0.0479(14) Uani 1 1 d . . . . .
H87 H 0.000144 0.210137 0.990772 0.058 Uiso 1 1 calc R U . . .
C88 C -0.1487(4) 0.1739(3) 0.9653(3) 0.0592(17) Uani 1 1 d . . . . .
H88 H -0.154701 0.151488 0.996847 0.071 Uiso 1 1 calc R U . . .
C89 C -0.2288(4) 0.1722(3) 0.9245(3) 0.0489(15) Uani 1 1 d . . . . .
H89 H -0.290391 0.148397 0.927582 0.059 Uiso 1 1 calc R U . . .
C90 C -0.2219(4) 0.2042(3) 0.8793(3) 0.0510(15) Uani 1 1 d . . . . .
H90 H -0.278717 0.203159 0.850910 0.061 Uiso 1 1 calc R U . . .
C91 C -0.1303(4) 0.2392(3) 0.8744(2) 0.0449(13) Uani 1 1 d . . . . .
H91 H -0.125918 0.262125 0.842954 0.054 Uiso 1 1 calc R U . . .
C92 C 0.1189(4) 0.5545(2) 0.9033(3) 0.0423(13) Uani 1 1 d . . . . .
C93 C 0.1067(6) 0.5889(3) 0.9478(3) 0.077(2) Uani 1 1 d . . . . .
H93 H 0.130175 0.575168 0.983024 0.092 Uiso 1 1 calc R U . . .
C94 C 0.0611(7) 0.6437(4) 0.9433(4) 0.096(3) Uani 1 1 d . . . . .
H94 H 0.053215 0.666755 0.975466 0.115 Uiso 1 1 calc R U . . .
C95 C 0.0280(5) 0.6646(3) 0.8948(5) 0.088(3) Uani 1 1 d . . . . .
H95 H -0.002090 0.702806 0.892197 0.105 Uiso 1 1 calc R U . . .
C96 C 0.0374(6) 0.6316(4) 0.8495(4) 0.092(3) Uani 1 1 d . . . . .
H96 H 0.012803 0.645995 0.814647 0.111 Uiso 1 1 calc R U . . .
C97 C 0.0833(5) 0.5759(3) 0.8532(3) 0.070(2) Uani 1 1 d . . . . .
H97 H 0.089947 0.552692 0.820916 0.084 Uiso 1 1 calc R U . . .
C98 C 0.4433(3) 0.1610(2) 0.9063(2) 0.0347(12) Uani 1 1 d . . . . .
C99 C 0.4623(5) 0.1277(3) 0.9520(3) 0.071(2) Uani 1 1 d . . . . .
H99 H 0.447844 0.143546 0.985771 0.085 Uiso 1 1 calc R U . . .
C100 C 0.5027(6) 0.0709(3) 0.9492(4) 0.096(3) Uani 1 1 d . . . . .
H100 H 0.514101 0.047378 0.980685 0.115 Uiso 1 1 calc R U . . .
C101 C 0.5259(5) 0.0489(3) 0.9009(5) 0.095(3) Uani 1 1 d . . . . .
H101 H 0.553859 0.010162 0.898880 0.114 Uiso 1 1 calc R U . . .
C102 C 0.5092(5) 0.0822(4) 0.8558(4) 0.079(3) Uani 1 1 d . . . . .
H102 H 0.524678 0.066422 0.822221 0.095 Uiso 1 1 calc R U . . .
C103 C 0.4700(4) 0.1388(3) 0.8586(3) 0.0622(18) Uani 1 1 d . . . . .
H103 H 0.461253 0.162628 0.827228 0.075 Uiso 1 1 calc R U . . .
C104 C 0.1283(3) 0.4475(2) 0.5728(2) 0.0312(10) Uani 1 1 d . . . . .
C105 C 0.2000(4) 0.4813(2) 0.6153(2) 0.0377(12) Uani 1 1 d . . . . .
H105 H 0.183845 0.505472 0.644925 0.045 Uiso 1 1 calc R U . . .
C106 C 0.2933(4) 0.4729(2) 0.6057(2) 0.0389(12) Uani 1 1 d . . . . .
H106 H 0.355428 0.489512 0.627365 0.047 Uiso 1 1 calc R U . . .
C107 C 0.2820(3) 0.4338(2) 0.5564(2) 0.0330(11) Uani 1 1 d . . . . .
C108 C 0.3625(3) 0.4104(2) 0.5338(2) 0.0321(11) Uani 1 1 d . . . . .
C109 C 0.4676(3) 0.4258(2) 0.5637(2) 0.0368(12) Uani 1 1 d . . . . .
C110 C 0.5252(4) 0.3786(3) 0.5832(3) 0.0509(15) Uani 1 1 d . . . . .
H110 H 0.497158 0.336576 0.577711 0.061 Uiso 1 1 calc R U . . .
C111 C 0.6234(4) 0.3925(3) 0.6105(3) 0.0605(17) Uani 1 1 d . . . . .
H111 H 0.662574 0.359986 0.623527 0.073 Uiso 1 1 calc R U . . .
C112 C 0.6649(4) 0.4537(3) 0.6190(3) 0.0607(17) Uani 1 1 d . . . . .
H112 H 0.731843 0.463005 0.638574 0.073 Uiso 1 1 calc R U . . .
C113 C 0.6104(4) 0.5002(3) 0.5996(2) 0.0524(15) Uani 1 1 d . . . . .
H113 H 0.639471 0.542047 0.604973 0.063 Uiso 1 1 calc R U . . .
C114 C 0.5114(4) 0.4866(3) 0.5717(2) 0.0423(13) Uani 1 1 d . . . . .
H114 H 0.473500 0.519448 0.558000 0.051 Uiso 1 1 calc R U . . .
C115 C 0.3507(3) 0.3739(2) 0.4848(2) 0.0326(11) Uani 1 1 d . . . . .
C116 C 0.4329(4) 0.3559(2) 0.4583(2) 0.0390(12) Uani 1 1 d . . . . .
H116 H 0.503284 0.363220 0.472418 0.047 Uiso 1 1 calc R U . . .
C117 C 0.3913(4) 0.3269(2) 0.4100(2) 0.0389(12) Uani 1 1 d . . . . .
H117 H 0.426872 0.310988 0.383174 0.047 Uiso 1 1 calc R U . . .
C118 C 0.2823(3) 0.3246(2) 0.4067(2) 0.0334(11) Uani 1 1 d . . . . .
C119 C 0.2116(3) 0.2977(2) 0.3629(2) 0.0341(11) Uani 1 1 d . . . . .
C120 C 0.2520(3) 0.2754(2) 0.3138(2) 0.0381(12) Uani 1 1 d . . . . .
C121 C 0.2689(5) 0.3155(3) 0.2739(3) 0.0630(18) Uani 1 1 d . . . . .
H121 H 0.254982 0.357611 0.278107 0.076 Uiso 1 1 calc R U . . .
C122 C 0.3058(6) 0.2958(4) 0.2276(3) 0.078(2) Uani 1 1 d . . . . .
H122 H 0.317277 0.324132 0.200552 0.094 Uiso 1 1 calc R U . . .
C123 C 0.3256(4) 0.2352(3) 0.2213(2) 0.0539(15) Uani 1 1 d . . . . .
H123 H 0.350404 0.221137 0.189713 0.065 Uiso 1 1 calc R U . . .
C124 C 0.3097(5) 0.1952(3) 0.2605(3) 0.0552(15) Uani 1 1 d . . . . .
H124 H 0.324005 0.153168 0.256391 0.066 Uiso 1 1 calc R U . . .
C125 C 0.2731(4) 0.2153(3) 0.3060(2) 0.0503(14) Uani 1 1 d . . . . .
H125 H 0.262112 0.186545 0.332843 0.060 Uiso 1 1 calc R U . . .
C126 C 0.1055(3) 0.2929(2) 0.3598(2) 0.0343(11) Uani 1 1 d . . . . .
C127 C 0.0346(4) 0.2681(2) 0.3129(2) 0.0387(12) Uani 1 1 d . . . . .
H127 H 0.050792 0.251575 0.279675 0.046 Uiso 1 1 calc R U . . .
C128 C -0.0591(4) 0.2725(2) 0.3248(2) 0.0383(12) Uani 1 1 d . . . . .
H128 H -0.121385 0.259634 0.301439 0.046 Uiso 1 1 calc R U . . .
C129 C -0.0480(3) 0.3005(2) 0.3793(2) 0.0346(11) Uani 1 1 d . . . . .
C130 C -0.1276(3) 0.3167(2) 0.4060(2) 0.0365(11) Uani 1 1 d . . . . .
C131 C -0.1172(3) 0.3538(2) 0.4541(2) 0.0339(11) Uani 1 1 d . . . . .
C132 C -0.1981(4) 0.3752(3) 0.4791(2) 0.0445(13) Uani 1 1 d . . . . .
H132 H -0.268621 0.366160 0.465897 0.053 Uiso 1 1 calc R U . . .
C133 C -0.1570(4) 0.4101(3) 0.5242(2) 0.0447(13) Uani 1 1 d . . . . .
H133 H -0.192825 0.430896 0.548346 0.054 Uiso 1 1 calc R U . . .
C134 C -0.0478(3) 0.4102(2) 0.5292(2) 0.0362(11) Uani 1 1 d . . . . .
C135 C 0.0233(3) 0.4415(2) 0.5709(2) 0.0333(11) Uani 1 1 d . . . . .
C136 C -0.0170(3) 0.4683(2) 0.61874(19) 0.0310(11) Uani 1 1 d . . . . .
C137 C -0.0543(4) 0.4286(3) 0.6547(2) 0.0450(13) Uani 1 1 d . . . . .
H137 H -0.059446 0.384968 0.647158 0.054 Uiso 1 1 calc R U . . .
C138 C -0.0844(4) 0.4522(3) 0.7018(3) 0.0531(15) Uani 1 1 d . . . . .
H138 H -0.108345 0.424557 0.726622 0.064 Uiso 1 1 calc R U . . .
C139 C -0.0796(4) 0.5150(3) 0.7126(2) 0.0513(15) Uani 1 1 d . . . . .
H139 H -0.100047 0.530908 0.744897 0.062 Uiso 1 1 calc R U . . .
C140 C -0.0456(5) 0.5543(3) 0.6770(3) 0.0610(17) Uani 1 1 d . . . . .
H140 H -0.043662 0.597931 0.684072 0.073 Uiso 1 1 calc R U . . .
C141 C -0.0135(5) 0.5313(3) 0.6302(2) 0.0512(15) Uani 1 1 d . . . . .
H141 H 0.011075 0.559368 0.605819 0.061 Uiso 1 1 calc R U . . .
C142 C -0.2325(3) 0.2952(2) 0.3773(2) 0.0385(12) Uani 1 1 d . . . . .
C143 C -0.2644(4) 0.2329(3) 0.3698(2) 0.0437(13) Uani 1 1 d . . . . .
H143 H -0.220151 0.203154 0.383606 0.052 Uiso 1 1 calc R U . . .
C144 C -0.3622(4) 0.2131(3) 0.3419(3) 0.0623(18) Uani 1 1 d . . . . .
H144 H -0.383524 0.170008 0.336713 0.075 Uiso 1 1 calc R U . . .
C145 C -0.4267(4) 0.2555(4) 0.3222(3) 0.0605(17) Uani 1 1 d . . . . .
H145 H -0.492412 0.241909 0.302827 0.073 Uiso 1 1 calc R U . . .
C146 C -0.3965(4) 0.3173(4) 0.3306(3) 0.0654(19) Uani 1 1 d . . . . .
H146 H -0.442098 0.346698 0.317654 0.078 Uiso 1 1 calc R U . . .
C147 C -0.2996(4) 0.3380(3) 0.3578(3) 0.0534(15) Uani 1 1 d . . . . .
H147 H -0.279353 0.381207 0.363131 0.064 Uiso 1 1 calc R U . . .
C1S C 0.6254(7) 0.2902(5) 0.7330(4) 0.118(3) Uani 1 1 d . . . . .
H1S H 0.584838 0.311889 0.703397 0.141 Uiso 1 1 calc R U . . .
Cl1S Cl 0.56692(18) 0.28682(14) 0.78593(10) 0.1108(8) Uani 1 1 d . . . . .
Cl2S Cl 0.7460(2) 0.3330(2) 0.7545(3) 0.275(4) Uani 1 1 d . . . . .
Cl3S Cl 0.6359(2) 0.21225(17) 0.71000(17) 0.1579(13) Uani 1 1 d . . . . .
C2S C 0.7705(6) 0.2268(4) 0.5289(4) 0.097(3) Uani 1 1 d . . . . .
H2S H 0.775192 0.252324 0.496570 0.116 Uiso 1 1 calc R U . . .
Cl4S Cl 0.6570(3) 0.23436(17) 0.5436(3) 0.231(3) Uani 1 1 d . . . . .
Cl5S Cl 0.8648(3) 0.2590(2) 0.57861(19) 0.1970(18) Uani 1 1 d . . . . .
Cl6S Cl 0.7908(2) 0.15308(13) 0.50788(14) 0.1266(9) Uani 1 1 d . . . . .

loop_
_atom_site_aniso_label
_atom_site_aniso_U_11
_atom_site_aniso_U_22
_atom_site_aniso_U_33
_atom_site_aniso_U_23
_atom_site_aniso_U_13
_atom_site_aniso_U_12
Sb1 0.03619(17) 0.02929(18) 0.0301(2) 0.00398(14) 0.00448(13) 0.00577(13)
Zn1 0.0347(3) 0.0248(3) 0.0283(3) 0.0021(2) 0.0081(2) 0.0021(2)
N1 0.036(2) 0.028(2) 0.027(2) 0.0004(17) 0.0067(17) 0.0049(16)
C1 0.050(3) 0.028(3) 0.041(3) 0.002(2) 0.016(2) 0.002(2)
Zn2 0.0269(3) 0.0327(3) 0.0278(3) -0.0006(2) 0.0046(2) 0.0042(2)
N2 0.033(2) 0.035(2) 0.025(2) 0.0001(18) 0.0070(17) 0.0058(17)
C2 0.052(3) 0.042(3) 0.051(4) 0.001(3) 0.028(3) 0.001(2)
Zn3 0.0266(3) 0.0291(3) 0.0300(3) 0.0011(2) 0.0036(2) 0.0091(2)
N3 0.037(2) 0.031(2) 0.032(2) 0.0017(18) 0.0009(17) 0.0125(17)
C3 0.041(3) 0.042(3) 0.049(4) 0.003(3) 0.016(2) 0.014(2)
N4 0.033(2) 0.029(2) 0.030(2) -0.0014(17) 0.0082(16) 0.0023(16)
C4 0.039(2) 0.028(3) 0.027(3) 0.004(2) 0.005(2) 0.008(2)
N5 0.039(2) 0.028(2) 0.032(2) 0.0020(18) 0.0135(18) 0.0039(16)
C5 0.035(2) 0.029(3) 0.023(3) 0.005(2) 0.0058(19) 0.0079(19)
N6 0.044(2) 0.030(2) 0.027(2) 0.0028(18) 0.0087(18) 0.0021(17)
C6 0.033(2) 0.032(3) 0.027(3) -0.002(2) 0.0066(19) 0.005(2)
C7 0.057(3) 0.036(3) 0.040(3) 0.009(3) 0.006(3) 0.002(2)
N7 0.0310(19) 0.030(2) 0.031(2) -0.0019(17) 0.0044(16) 0.0047(16)
N8 0.0300(19) 0.030(2) 0.033(2) -0.0001(18) 0.0042(17) 0.0036(16)
C8 0.058(3) 0.039(3) 0.057(4) 0.002(3) -0.003(3) -0.017(3)
C9 0.047(3) 0.041(3) 0.038(3) -0.004(3) 0.000(2) -0.005(2)
N9 0.0271(19) 0.035(2) 0.031(2) -0.0016(18) 0.0050(16) 0.0034(16)
C10 0.035(2) 0.032(3) 0.027(3) 0.000(2) 0.006(2) 0.0007(19)
N10 0.0292(19) 0.036(2) 0.030(2) 0.0010(18) 0.0032(16) 0.0054(16)
N11 0.0270(18) 0.029(2) 0.033(2) 0.0008(17) 0.0037(16) 0.0073(16)
C11 0.035(2) 0.033(3) 0.030(3) 0.008(2) 0.000(2) 0.013(2)
C12 0.043(3) 0.027(3) 0.031(3) -0.001(2) -0.002(2) 0.008(2)
N12 0.0268(19) 0.031(2) 0.031(2) 0.0016(17) 0.0051(16) 0.0081(16)
C13 0.073(4) 0.047(3) 0.028(3) -0.001(3) -0.005(3) 0.024(3)
N13 0.0294(19) 0.029(2) 0.037(3) 0.0003(18) 0.0043(17) 0.0096(16)
C14 0.081(4) 0.056(4) 0.035(4) 0.005(3) -0.008(3) 0.036(3)
N14 0.033(2) 0.030(2) 0.032(2) 0.0032(18) 0.0040(17) 0.0088(16)
N15 0.036(2) 0.029(2) 0.025(2) 0.0033(17) 0.0025(16) 0.0003(16)
C15 0.059(3) 0.038(3) 0.044(4) -0.001(3) 0.002(3) 0.022(3)
C16 0.040(3) 0.031(3) 0.024(3) 0.002(2) 0.000(2) 0.000(2)
C17 0.041(3) 0.025(2) 0.026(3) -0.001(2) 0.005(2) -0.0023(19)
C18 0.036(3) 0.041(3) 0.031(3) 0.000(2) 0.003(2) -0.007(2)
C19 0.044(3) 0.036(3) 0.030(3) 0.006(2) 0.004(2) -0.005(2)
C20 0.037(2) 0.028(3) 0.028(3) 0.005(2) 0.004(2) 0.0013(19)
C21 0.041(3) 0.026(2) 0.028(3) 0.004(2) 0.009(2) 0.0025(19)
C22 0.037(2) 0.024(2) 0.030(3) 0.002(2) 0.005(2) 0.0072(19)
C23 0.040(3) 0.035(3) 0.031(3) 0.004(2) 0.008(2) 0.011(2)
C24 0.035(2) 0.038(3) 0.036(3) -0.005(2) 0.006(2) 0.012(2)
C25 0.033(2) 0.033(3) 0.035(3) -0.002(2) 0.010(2) 0.004(2)
C26 0.031(2) 0.032(3) 0.045(3) -0.002(2) 0.015(2) 0.004(2)
C27 0.034(3) 0.036(3) 0.044(3) 0.000(2) 0.016(2) 0.006(2)
C28 0.040(3) 0.045(3) 0.059(4) 0.008(3) 0.021(3) 0.001(2)
C29 0.049(3) 0.045(3) 0.049(4) 0.012(3) 0.021(3) 0.000(2)
C30 0.039(3) 0.032(3) 0.032(3) 0.003(2) 0.014(2) 0.004(2)
C31 0.049(3) 0.026(3) 0.032(3) 0.001(2) 0.017(2) 0.004(2)
C32 0.048(3) 0.028(3) 0.028(3) 0.004(2) 0.011(2) 0.001(2)
C33 0.061(3) 0.041(3) 0.024(3) 0.007(2) 0.006(2) -0.005(2)
C34 0.048(3) 0.047(3) 0.031(3) 0.006(3) -0.002(2) -0.003(2)
C35 0.043(3) 0.032(3) 0.031(3) 0.002(2) 0.006(2) 0.000(2)
C36 0.033(2) 0.043(3) 0.040(3) 0.015(3) 0.000(2) 0.003(2)
C37 0.049(3) 0.062(4) 0.040(4) 0.009(3) 0.013(3) 0.008(3)
C38 0.062(4) 0.109(6) 0.041(4) 0.029(4) 0.019(3) 0.005(4)
C39 0.071(4) 0.102(7) 0.082(6) 0.066(5) -0.006(4) -0.016(4)
C40 0.098(6) 0.058(5) 0.101(7) 0.048(5) -0.027(5) -0.029(4)
C41 0.083(4) 0.033(3) 0.070(5) 0.017(3) -0.013(3) -0.007(3)
C42 0.043(3) 0.046(3) 0.025(3) 0.009(2) 0.003(2) -0.001(2)
C43 0.048(3) 0.057(4) 0.036(3) 0.011(3) 0.003(2) 0.006(3)
C44 0.050(3) 0.087(5) 0.051(4) 0.018(4) 0.016(3) 0.026(3)
C45 0.047(3) 0.054(4) 0.033(3) 0.013(3) 0.001(2) -0.003(3)
C46 0.048(3) 0.064(4) 0.038(4) 0.010(3) 0.002(3) -0.016(3)
C47 0.039(3) 0.115(6) 0.030(3) 0.021(4) 0.000(2) -0.009(4)
C48 0.038(3) 0.040(3) 0.041(3) 0.004(2) 0.014(2) 0.002(2)
C49 0.037(3) 0.064(4) 0.059(4) -0.017(3) 0.017(3) 0.000(3)
C50 0.045(3) 0.077(5) 0.060(4) -0.015(3) 0.012(3) -0.009(3)
C51 0.036(3) 0.071(4) 0.061(4) 0.011(4) 0.015(3) 0.002(3)
C52 0.036(3) 0.062(4) 0.061(4) 0.011(3) 0.019(3) 0.012(3)
C53 0.043(3) 0.049(3) 0.047(4) 0.002(3) 0.016(2) 0.006(2)
C54 0.056(3) 0.028(3) 0.036(3) 0.004(2) 0.018(2) 0.001(2)
C55 0.057(3) 0.041(3) 0.051(4) 0.009(3) 0.023(3) 0.005(3)
C56 0.068(4) 0.037(3) 0.079(5) 0.021(3) 0.022(3) 0.010(3)
C57 0.089(5) 0.063(4) 0.049(4) 0.029(3) 0.026(4) 0.009(4)
C58 0.094(5) 0.061(4) 0.052(4) 0.005(3) 0.044(4) 0.004(4)
C59 0.076(4) 0.038(3) 0.052(4) 0.006(3) 0.032(3) 0.006(3)
C60 0.029(2) 0.039(3) 0.033(3) 0.001(2) 0.004(2) 0.009(2)
C61 0.033(2) 0.034(3) 0.034(3) 0.001(2) 0.002(2) 0.008(2)
C62 0.032(3) 0.034(3) 0.058(4) 0.000(3) 0.005(2) 0.002(2)
C63 0.037(3) 0.033(3) 0.055(4) -0.002(2) 0.006(2) 0.012(2)
C64 0.029(2) 0.032(3) 0.029(3) 0.002(2) 0.0027(19) 0.0109(19)
C65 0.034(2) 0.030(3) 0.025(3) 0.001(2) 0.0045(19) 0.0091(19)
C66 0.029(2) 0.038(3) 0.028(3) 0.004(2) 0.0076(19) 0.014(2)
C67 0.037(3) 0.036(3) 0.041(3) 0.002(2) 0.004(2) 0.015(2)
C68 0.028(2) 0.039(3) 0.052(4) -0.001(3) 0.006(2) 0.007(2)
C69 0.028(2) 0.037(3) 0.029(3) 0.003(2) 0.0034(19) 0.0058(19)
C70 0.030(2) 0.040(3) 0.026(3) 0.000(2) -0.0013(19) 0.003(2)
C71 0.033(2) 0.039(3) 0.042(3) 0.003(2) 0.003(2) 0.004(2)
C72 0.068(4) 0.142(8) 0.071(6) -0.031(5) 0.027(4) -0.047(5)
C73 0.086(6) 0.173(10) 0.104(8) -0.047(7) 0.060(5) -0.060(6)
C74 0.030(3) 0.049(4) 0.124(7) 0.011(4) 0.013(4) 0.003(3)
C75 0.090(6) 0.100(7) 0.086(7) 0.013(5) -0.032(5) -0.056(5)
C76 0.086(5) 0.093(5) 0.040(4) 0.013(4) -0.004(3) -0.043(4)
C77 0.035(2) 0.031(3) 0.031(3) 0.000(2) 0.004(2) 0.002(2)
C78 0.042(3) 0.034(3) 0.051(4) 0.010(3) 0.004(2) 0.000(2)
C79 0.044(3) 0.033(3) 0.055(4) 0.010(3) 0.011(2) 0.014(2)
C80 0.041(3) 0.030(3) 0.036(3) 0.003(2) 0.005(2) 0.008(2)
C81 0.033(2) 0.041(3) 0.043(3) -0.001(2) 0.008(2) 0.015(2)
C82 0.035(2) 0.034(3) 0.040(3) 0.001(2) 0.007(2) 0.014(2)
C83 0.040(3) 0.044(3) 0.074(5) 0.007(3) 0.017(3) 0.020(2)
C84 0.031(3) 0.042(3) 0.075(4) 0.000(3) 0.019(3) 0.008(2)
C85 0.028(2) 0.040(3) 0.041(3) 0.001(2) 0.007(2) 0.010(2)
C86 0.032(2) 0.030(3) 0.050(4) 0.002(2) 0.007(2) 0.011(2)
C87 0.038(3) 0.053(3) 0.056(4) 0.011(3) 0.009(3) 0.010(2)
C88 0.057(4) 0.053(4) 0.073(5) 0.020(3) 0.024(3) 0.004(3)
C89 0.029(3) 0.048(3) 0.073(5) 0.007(3) 0.016(3) 0.006(2)
C90 0.028(3) 0.062(4) 0.061(4) -0.001(3) 0.001(2) 0.008(2)
C91 0.038(3) 0.053(3) 0.046(4) 0.013(3) 0.007(2) 0.012(2)
C92 0.035(3) 0.028(3) 0.066(4) 0.009(3) 0.009(3) 0.011(2)
C93 0.097(5) 0.057(4) 0.085(6) 0.000(4) 0.026(4) 0.036(4)
C94 0.120(7) 0.052(5) 0.129(9) -0.006(5) 0.050(6) 0.034(5)
C95 0.065(4) 0.035(4) 0.176(10) 0.023(5) 0.043(5) 0.022(3)
C96 0.078(5) 0.056(5) 0.145(9) 0.035(5) 0.006(5) 0.027(4)
C97 0.073(4) 0.048(4) 0.090(6) 0.012(4) 0.003(4) 0.026(3)
C98 0.025(2) 0.030(3) 0.049(3) -0.003(2) 0.008(2) 0.0047(19)
C99 0.069(4) 0.057(4) 0.105(6) 0.034(4) 0.048(4) 0.036(3)
C100 0.089(5) 0.060(5) 0.168(9) 0.061(5) 0.075(6) 0.050(4)
C101 0.047(4) 0.034(4) 0.201(11) -0.022(5) 0.015(5) 0.017(3)
C102 0.063(4) 0.075(5) 0.091(6) -0.050(5) -0.017(4) 0.041(4)
C103 0.056(3) 0.070(4) 0.058(4) -0.022(3) -0.007(3) 0.037(3)
C104 0.035(2) 0.028(3) 0.032(3) 0.000(2) 0.008(2) 0.0062(19)
C105 0.043(3) 0.037(3) 0.033(3) -0.007(2) 0.006(2) 0.005(2)
C106 0.036(3) 0.037(3) 0.040(3) -0.006(2) 0.001(2) -0.002(2)
C107 0.031(2) 0.032(3) 0.034(3) -0.001(2) 0.002(2) -0.0015(19)
C108 0.030(2) 0.028(3) 0.038(3) 0.002(2) 0.005(2) 0.0010(19)
C109 0.033(2) 0.043(3) 0.036(3) 0.006(2) 0.009(2) 0.004(2)
C110 0.040(3) 0.050(3) 0.064(4) 0.007(3) 0.007(3) 0.008(2)
C111 0.041(3) 0.081(5) 0.060(4) 0.008(4) 0.001(3) 0.024(3)
C112 0.033(3) 0.087(5) 0.058(4) -0.012(4) -0.003(3) 0.007(3)
C113 0.044(3) 0.063(4) 0.045(4) -0.005(3) -0.002(3) -0.011(3)
C114 0.036(3) 0.047(3) 0.040(3) 0.000(3) -0.001(2) -0.003(2)
C115 0.031(2) 0.032(3) 0.036(3) 0.002(2) 0.008(2) 0.0048(19)
C116 0.032(2) 0.037(3) 0.048(4) 0.000(3) 0.007(2) 0.003(2)
C117 0.039(3) 0.037(3) 0.044(3) -0.003(2) 0.017(2) 0.004(2)
C118 0.034(2) 0.027(3) 0.042(3) 0.001(2) 0.015(2) 0.0037(19)
C119 0.040(3) 0.030(3) 0.035(3) 0.005(2) 0.013(2) 0.004(2)
C120 0.036(3) 0.043(3) 0.036(3) 0.000(2) 0.009(2) 0.001(2)
C121 0.103(5) 0.047(4) 0.049(4) 0.003(3) 0.038(4) 0.010(3)
C122 0.104(6) 0.080(5) 0.061(5) 0.003(4) 0.048(4) 0.001(4)
C123 0.054(3) 0.073(4) 0.035(4) -0.016(3) 0.015(3) 0.006(3)
C124 0.073(4) 0.050(4) 0.045(4) -0.012(3) 0.016(3) 0.017(3)
C125 0.068(4) 0.044(3) 0.042(4) -0.002(3) 0.018(3) 0.009(3)
C126 0.036(3) 0.034(3) 0.034(3) 0.001(2) 0.006(2) 0.005(2)
C127 0.048(3) 0.041(3) 0.028(3) -0.004(2) 0.009(2) 0.005(2)
C128 0.037(3) 0.042(3) 0.034(3) 0.000(2) 0.000(2) 0.001(2)
C129 0.037(3) 0.033(3) 0.032(3) -0.001(2) 0.002(2) 0.001(2)
C130 0.031(2) 0.041(3) 0.037(3) -0.001(2) 0.005(2) 0.001(2)
C131 0.029(2) 0.040(3) 0.031(3) 0.001(2) 0.002(2) 0.006(2)
C132 0.029(2) 0.063(4) 0.039(3) -0.009(3) 0.002(2) 0.006(2)
C133 0.035(3) 0.062(4) 0.038(3) -0.003(3) 0.010(2) 0.008(2)
C134 0.029(2) 0.047(3) 0.035(3) -0.001(2) 0.010(2) 0.009(2)
C135 0.035(2) 0.039(3) 0.028(3) 0.003(2) 0.008(2) 0.011(2)
C136 0.030(2) 0.036(3) 0.027(3) -0.002(2) 0.0000(19) 0.0127(19)
C137 0.051(3) 0.044(3) 0.042(4) 0.009(3) 0.012(3) 0.010(2)
C138 0.049(3) 0.069(4) 0.045(4) 0.008(3) 0.016(3) 0.008(3)
C139 0.050(3) 0.069(4) 0.037(4) -0.006(3) 0.011(3) 0.014(3)
C140 0.083(4) 0.049(4) 0.056(4) -0.003(3) 0.023(3) 0.017(3)
C141 0.078(4) 0.042(3) 0.042(4) 0.006(3) 0.027(3) 0.016(3)
C142 0.029(2) 0.050(3) 0.034(3) -0.005(2) 0.003(2) 0.002(2)
C143 0.040(3) 0.048(3) 0.045(4) -0.008(3) 0.015(2) 0.006(2)
C144 0.048(3) 0.072(4) 0.066(5) -0.026(4) 0.026(3) -0.015(3)
C145 0.036(3) 0.095(5) 0.047(4) -0.012(4) 0.006(3) -0.008(3)
C146 0.034(3) 0.100(6) 0.060(5) 0.011(4) -0.005(3) 0.014(3)
C147 0.042(3) 0.062(4) 0.052(4) 0.008(3) -0.003(3) 0.004(3)
C1S 0.095(6) 0.152(10) 0.099(8) 0.002(7) -0.002(5) 0.001(6)
Cl1S 0.1063(16) 0.152(2) 0.0722(16) 0.0132(15) 0.0057(12) 0.0121(15)
Cl2S 0.0753(17) 0.245(5) 0.488(9) 0.241(6) -0.032(3) -0.038(2)
Cl3S 0.110(2) 0.167(3) 0.200(4) -0.032(3) 0.033(2) 0.0354(19)
C2S 0.094(6) 0.075(6) 0.119(8) 0.004(5) 0.019(5) -0.006(4)
Cl4S 0.137(3) 0.121(3) 0.444(8) -0.078(4) 0.106(4) -0.006(2)
Cl5S 0.177(3) 0.191(4) 0.201(4) -0.051(3) -0.032(3) 0.043(3)
Cl6S 0.1163(19) 0.114(2) 0.153(3) 0.0006(18) 0.0306(18) 0.0138(15)

loop_
_atom_type_symbol
_atom_type_description
_atom_type_scat_dispersion_real
_atom_type_scat_dispersion_imag
_atom_type_scat_source
C C 0.0033 0.0016 'International Tables Vol C Tables 4.2.6.8 and 6.1.1.4'
H H 0.0000 0.0000 'International Tables Vol C Tables 4.2.6.8 and 6.1.1.4'
Cl Cl 0.1484 0.1585 'International Tables Vol C Tables 4.2.6.8 and 6.1.1.4'
N N 0.0061 0.0033 'International Tables Vol C Tables 4.2.6.8 and 6.1.1.4'
Sb Sb -0.5866 1.5461 'International Tables Vol C Tables 4.2.6.8 and 6.1.1.4'
Zn Zn 0.2839 1.4301 'International Tables Vol C Tables 4.2.6.8 and 6.1.1.4'

loop_
_exptl_crystal_face_index_h
_exptl_crystal_face_index_k
_exptl_crystal_face_index_l
_exptl_crystal_face_perp_dist
1 -3 -5 0.1367
1 3 5 0.1682
-2 -3 -5 0.1739
-5 1 1 0.1520
-1 3 5 0.1367
0 4 -5 0.0106
0 -4 5 0.0856
5 -1 -1 0.1920

loop_
_geom_angle_atom_site_label_1
_geom_angle_atom_site_label_2
_geom_angle_atom_site_label_3
_geom_angle
_geom_angle_site_symmetry_1
_geom_angle_site_symmetry_3
_geom_angle_publ_flag
C4 Sb1 C6 95.41(18) . . ?
C4 Sb1 C12 95.95(18) . . ?
C6 Sb1 C12 95.99(17) . . ?
N4 Zn1 N1 106.70(15) . . ?
N4 Zn1 N5 89.48(15) . . ?
N4 Zn1 N6 164.02(15) . . ?
N4 Zn1 N15 89.03(14) . . ?
N5 Zn1 N1 100.75(14) . . ?
N5 Zn1 N6 88.59(15) . . ?
N5 Zn1 N15 163.73(15) . . ?
N6 Zn1 N1 89.24(15) . . ?
N15 Zn1 N1 95.19(14) . . ?
N15 Zn1 N6 88.40(15) . . ?
C1 N1 Zn1 120.5(3) . . ?
C1 N1 C5 118.1(4) . . ?
C5 N1 Zn1 118.1(3) . . ?
N1 C1 H1 118.5 . . ?
N1 C1 C2 123.0(5) . . ?
C2 C1 H1 118.5 . . ?
N7 Zn2 N2 96.14(15) . . ?
N7 Zn2 N8 87.78(15) . . ?
N7 Zn2 N10 89.41(15) . . ?
N8 Zn2 N2 95.49(14) . . ?
N9 Zn2 N2 102.07(15) . . ?
N9 Zn2 N7 161.76(15) . . ?
N9 Zn2 N8 89.51(15) . . ?
N9 Zn2 N10 88.18(15) . . ?
N10 Zn2 N2 100.70(14) . . ?
N10 Zn2 N8 163.78(15) . . ?
C9 N2 Zn2 124.0(3) . . ?
C10 N2 Zn2 119.0(3) . . ?
C10 N2 C9 117.0(4) . . ?
C1 C2 H2 120.8 . . ?
C1 C2 C3 118.4(5) . . ?
C3 C2 H2 120.8 . . ?
N11 Zn3 N3 100.39(15) . . ?
N11 Zn3 N12 88.32(14) . . ?
N11 Zn3 N13 161.75(16) . . ?
N11 Zn3 N14 89.27(14) . . ?
N12 Zn3 N3 98.84(15) . . ?
N12 Zn3 N13 88.37(14) . . ?
N12 Zn3 N14 162.73(16) . . ?
N13 Zn3 N3 97.85(15) . . ?
N14 Zn3 N3 98.41(15) . . ?
N14 Zn3 N13 88.59(14) . . ?
C11 N3 Zn3 124.9(3) . . ?
C11 N3 C15 117.2(4) . . ?
C15 N3 Zn3 117.8(3) . . ?
C2 C3 H3 120.0 . . ?
C4 C3 C2 120.0(4) . . ?
C4 C3 H3 120.0 . . ?
C22 N4 Zn1 127.2(3) . . ?
C22 N4 C25 106.2(4) . . ?
C25 N4 Zn1 126.5(3) . . ?
C3 C4 Sb1 124.4(3) . . ?
C3 C4 C5 117.1(4) . . ?
C5 C4 Sb1 118.5(3) . . ?
C27 N5 Zn1 125.1(3) . . ?
C30 N5 Zn1 127.1(3) . . ?
C30 N5 C27 106.6(4) . . ?
N1 C5 C4 123.4(4) . . ?
N1 C5 H5 118.3 . . ?
C4 C5 H5 118.3 . . ?
C32 N6 Zn1 126.6(3) . . ?
C35 N6 Zn1 126.1(3) . . ?
C35 N6 C32 106.8(4) . . ?
C7 C6 Sb1 125.5(4) . . ?
C7 C6 C10 116.6(5) . . ?
C10 C6 Sb1 117.8(3) . . ?
C6 C7 H7 120.3 . . ?
C8 C7 C6 119.3(5) . . ?
C8 C7 H7 120.3 . . ?
C104 N7 Zn2 125.4(3) . . ?
C107 N7 Zn2 127.0(3) . . ?
C107 N7 C104 106.3(4) . . ?
C115 N8 Zn2 126.3(3) . . ?
C115 N8 C118 107.2(4) . . ?
C118 N8 Zn2 126.1(3) . . ?
C7 C8 H8 120.1 . . ?
C9 C8 C7 119.9(5) . . ?
C9 C8 H8 120.1 . . ?
N2 C9 C8 121.9(5) . . ?
N2 C9 H9 119.0 . . ?
C8 C9 H9 119.0 . . ?
C126 N9 Zn2 126.5(3) . . ?
C126 N9 C129 106.1(4) . . ?
C129 N9 Zn2 127.4(3) . . ?
N2 C10 C6 125.1(4) . . ?
N2 C10 H10 117.4 . . ?
C6 C10 H10 117.4 . . ?
C131 N10 Zn2 127.5(3) . . ?
C131 N10 C134 106.5(4) . . ?
C134 N10 Zn2 125.5(3) . . ?
C66 N11 Zn3 127.2(3) . . ?
C66 N11 C69 106.5(3) . . ?
C69 N11 Zn3 126.2(3) . . ?
N3 C11 H11 117.9 . . ?
N3 C11 C12 124.3(4) . . ?
C12 C11 H11 117.9 . . ?
C11 C12 Sb1 121.4(3) . . ?
C11 C12 C13 116.7(4) . . ?
C13 C12 Sb1 121.7(4) . . ?
C61 N12 Zn3 126.7(3) . . ?
C61 N12 C64 105.9(4) . . ?
C64 N12 Zn3 125.7(3) . . ?
C12 C13 H13 120.1 . . ?
C14 C13 C12 119.8(5) . . ?
C14 C13 H13 120.1 . . ?
C82 N13 Zn3 125.7(3) . . ?
C82 N13 C85 107.4(4) . . ?
C85 N13 Zn3 126.6(3) . . ?
C13 C14 H14 120.6 . . ?
C15 C14 C13 118.9(5) . . ?
C15 C14 H14 120.6 . . ?
C77 N14 Zn3 126.3(3) . . ?
C80 N14 Zn3 126.7(3) . . ?
C80 N14 C77 106.4(4) . . ?
C17 N15 Zn1 125.6(3) . . ?
C17 N15 C20 106.5(4) . . ?
C20 N15 Zn1 125.6(3) . . ?
N3 C15 C14 123.1(5) . . ?
N3 C15 H15 118.5 . . ?
C14 C15 H15 118.5 . . ?
C17 C16 C35 125.2(4) . . ?
C17 C16 C42 116.7(4) . . ?
C35 C16 C42 118.1(4) . . ?
N15 C17 C16 125.4(4) . . ?
N15 C17 C18 109.8(4) . . ?
C16 C17 C18 124.8(4) . . ?
C17 C18 H18 126.4 . . ?
C19 C18 C17 107.1(4) . . ?
C19 C18 H18 126.4 . . ?
C18 C19 H19 126.3 . . ?
C18 C19 C20 107.4(4) . . ?
C20 C19 H19 126.3 . . ?
N15 C20 C19 109.2(4) . . ?
N15 C20 C21 125.9(4) . . ?
C21 C20 C19 124.9(4) . . ?
C20 C21 C22 124.8(4) . . ?
C20 C21 C36 116.7(4) . . ?
C22 C21 C36 118.5(4) . . ?
N4 C22 C21 125.7(4) . . ?
N4 C22 C23 110.1(4) . . ?
C21 C22 C23 124.2(4) . . ?
C22 C23 H23 126.3 . . ?
C24 C23 C22 107.5(4) . . ?
C24 C23 H23 126.3 . . ?
C23 C24 H24 126.7 . . ?
C23 C24 C25 106.7(4) . . ?
C25 C24 H24 126.7 . . ?
N4 C25 C24 109.5(4) . . ?
N4 C25 C26 124.9(4) . . ?
C26 C25 C24 125.5(4) . . ?
C25 C26 C48 116.1(4) . . ?
C27 C26 C25 125.8(4) . . ?
C27 C26 C48 118.1(4) . . ?
N5 C27 C26 126.1(4) . . ?
N5 C27 C28 108.5(5) . . ?
C26 C27 C28 125.4(5) . . ?
C27 C28 H28 126.0 . . ?
C29 C28 C27 108.0(5) . . ?
C29 C28 H28 126.0 . . ?
C28 C29 H29 126.4 . . ?
C28 C29 C30 107.2(5) . . ?
C30 C29 H29 126.4 . . ?
N5 C30 C29 109.7(4) . . ?
N5 C30 C31 124.9(4) . . ?
C31 C30 C29 125.4(5) . . ?
C30 C31 C54 118.3(4) . . ?
C32 C31 C30 125.2(4) . . ?
C32 C31 C54 116.5(5) . . ?
N6 C32 C31 125.8(5) . . ?
N6 C32 C33 109.5(4) . . ?
C31 C32 C33 124.7(4) . . ?
C32 C33 H33 126.3 . . ?
C34 C33 C32 107.5(4) . . ?
C34 C33 H33 126.3 . . ?
C33 C34 H34 126.6 . . ?
C33 C34 C35 106.8(4) . . ?
C35 C34 H34 126.6 . . ?
N6 C35 C16 125.5(4) . . ?
N6 C35 C34 109.3(4) . . ?
C16 C35 C34 125.2(4) . . ?
C37 C36 C21 121.5(5) . . ?
C41 C36 C21 120.2(5) . . ?
C41 C36 C37 118.2(5) . . ?
C36 C37 H37 119.8 . . ?
C36 C37 C38 120.5(6) . . ?
C38 C37 H37 119.8 . . ?
C37 C38 H38 119.8 . . ?
C39 C38 C37 120.4(7) . . ?
C39 C38 H38 119.8 . . ?
C38 C39 H39 120.2 . . ?
C40 C39 C38 119.6(6) . . ?
C40 C39 H39 120.2 . . ?
C39 C40 H40 119.3 . . ?
C39 C40 C41 121.3(7) . . ?
C41 C40 H40 119.3 . . ?
C36 C41 C40 119.9(7) . . ?
C36 C41 H41 120.0 . . ?
C40 C41 H41 120.0 . . ?
C43 C42 C16 120.0(5) . . ?
C45 C42 C16 121.6(5) . . ?
C45 C42 C43 118.4(5) . . ?
C42 C43 H43 120.1 . . ?
C44 C43 C42 119.8(6) . . ?
C44 C43 H43 120.1 . . ?
C43 C44 H44 119.5 . . ?
C47 C44 C43 120.9(6) . . ?
C47 C44 H44 119.5 . . ?
C42 C45 H45 119.2 . . ?
C46 C45 C42 121.6(6) . . ?
C46 C45 H45 119.2 . . ?
C45 C46 H46 120.3 . . ?
C45 C46 C47 119.5(6) . . ?
C47 C46 H46 120.3 . . ?
C44 C47 C46 119.7(5) . . ?
C44 C47 H47 120.1 . . ?
C46 C47 H47 120.1 . . ?
C49 C48 C26 119.9(4) . . ?
C49 C48 C53 118.6(5) . . ?
C53 C48 C26 121.5(5) . . ?
C48 C49 H49 119.3 . . ?
C48 C49 C50 121.3(5) . . ?
C50 C49 H49 119.3 . . ?
C49 C50 H50 120.6 . . ?
C51 C50 C49 118.7(6) . . ?
C51 C50 H50 120.6 . . ?
C50 C51 H51 120.1 . . ?
C52 C51 C50 119.9(5) . . ?
C52 C51 H51 120.1 . . ?
C51 C52 H52 119.4 . . ?
C51 C52 C53 121.2(5) . . ?
C53 C52 H52 119.4 . . ?
C48 C53 H53 119.9 . . ?
C52 C53 C48 120.3(6) . . ?
C52 C53 H53 119.9 . . ?
C55 C54 C31 119.5(4) . . ?
C59 C54 C31 122.6(5) . . ?
C59 C54 C55 117.9(5) . . ?
C54 C55 H55 119.5 . . ?
C56 C55 C54 121.1(5) . . ?
C56 C55 H55 119.5 . . ?
C55 C56 H56 119.9 . . ?
C57 C56 C55 120.2(5) . . ?
C57 C56 H56 119.9 . . ?
C56 C57 H57 119.8 . . ?
C56 C57 C58 120.3(6) . . ?
C58 C57 H57 119.8 . . ?
C57 C58 H58 120.0 . . ?
C57 C58 C59 119.9(5) . . ?
C59 C58 H58 120.0 . . ?
C54 C59 C58 120.4(5) . . ?
C54 C59 H59 119.8 . . ?
C58 C59 H59 119.8 . . ?
C61 C60 C86 116.1(4) . . ?
C85 C60 C61 125.4(4) . . ?
C85 C60 C86 118.5(4) . . ?
N12 C61 C60 125.1(4) . . ?
N12 C61 C62 109.6(4) . . ?
C60 C61 C62 125.4(4) . . ?
C61 C62 H62 126.1 . . ?
C63 C62 C61 107.8(4) . . ?
C63 C62 H62 126.1 . . ?
C62 C63 H63 126.6 . . ?
C62 C63 C64 106.8(4) . . ?
C64 C63 H63 126.6 . . ?
N12 C64 C63 109.9(4) . . ?
N12 C64 C65 124.8(4) . . ?
C65 C64 C63 125.1(4) . . ?
C64 C65 C98 116.6(4) . . ?
C66 C65 C64 125.5(4) . . ?
C66 C65 C98 117.9(4) . . ?
N11 C66 C65 125.0(4) . . ?
N11 C66 C67 109.6(4) . . ?
C65 C66 C67 125.4(4) . . ?
C66 C67 H67 126.1 . . ?
C68 C67 C66 107.7(4) . . ?
C68 C67 H67 126.1 . . ?
C67 C68 H68 126.2 . . ?
C67 C68 C69 107.6(4) . . ?
C69 C68 H68 126.2 . . ?
N11 C69 C68 108.5(4) . . ?
N11 C69 C70 125.7(4) . . ?
C70 C69 C68 125.8(4) . . ?
C69 C70 C71 117.0(4) . . ?
C69 C70 C77 125.6(4) . . ?
C77 C70 C71 117.4(4) . . ?
C72 C71 C70 120.4(5) . . ?
C76 C71 C70 122.1(5) . . ?
C76 C71 C72 117.4(6) . . ?
C71 C72 H72 119.9 . . ?
C71 C72 C73 120.2(7) . . ?
C73 C72 H72 119.9 . . ?
C72 C73 H73 119.0 . . ?
C74 C73 C72 122.1(8) . . ?
C74 C73 H73 119.0 . . ?
C73 C74 H74 120.8 . . ?
C73 C74 C75 118.5(6) . . ?
C75 C74 H74 120.8 . . ?
C74 C75 H75 119.9 . . ?
C74 C75 C76 120.2(7) . . ?
C76 C75 H75 119.9 . . ?
C71 C76 C75 121.3(7) . . ?
C71 C76 H76 119.4 . . ?
C75 C76 H76 119.4 . . ?
N14 C77 C70 125.5(4) . . ?
N14 C77 C78 108.9(4) . . ?
C70 C77 C78 125.6(4) . . ?
C77 C78 H78 126.4 . . ?
C79 C78 C77 107.2(4) . . ?
C79 C78 H78 126.4 . . ?
C78 C79 H79 126.0 . . ?
C78 C79 C80 108.0(4) . . ?
C80 C79 H79 126.0 . . ?
N14 C80 C79 109.5(4) . . ?
N14 C80 C81 125.2(4) . . ?
C81 C80 C79 125.3(4) . . ?
C80 C81 C92 117.3(4) . . ?
C82 C81 C80 124.9(4) . . ?
C82 C81 C92 117.7(4) . . ?
N13 C82 C81 126.4(4) . . ?
N13 C82 C83 108.7(4) . . ?
C81 C82 C83 124.9(4) . . ?
C82 C83 H83 126.0 . . ?
C84 C83 C82 108.0(4) . . ?
C84 C83 H83 126.0 . . ?
C83 C84 H84 126.2 . . ?
C83 C84 C85 107.7(4) . . ?
C85 C84 H84 126.2 . . ?
N13 C85 C60 126.1(4) . . ?
N13 C85 C84 108.2(4) . . ?
C60 C85 C84 125.8(4) . . ?
C87 C86 C60 119.1(5) . . ?
C87 C86 C91 119.3(5) . . ?
C91 C86 C60 121.5(5) . . ?
C86 C87 H87 120.5 . . ?
C86 C87 C88 119.0(5) . . ?
C88 C87 H87 120.5 . . ?
C87 C88 H88 119.5 . . ?
C89 C88 C87 121.1(6) . . ?
C89 C88 H88 119.5 . . ?
C88 C89 H89 119.8 . . ?
C88 C89 C90 120.3(5) . . ?
C90 C89 H89 119.8 . . ?
C89 C90 H90 120.0 . . ?
C89 C90 C91 120.0(5) . . ?
C91 C90 H90 120.0 . . ?
C86 C91 C90 120.2(5) . . ?
C86 C91 H91 119.9 . . ?
C90 C91 H91 119.9 . . ?
C93 C92 C81 123.2(6) . . ?
C93 C92 C97 117.4(6) . . ?
C97 C92 C81 119.5(5) . . ?
C92 C93 H93 119.3 . . ?
C92 C93 C94 121.5(8) . . ?
C94 C93 H93 119.3 . . ?
C93 C94 H94 119.5 . . ?
C95 C94 C93 121.0(8) . . ?
C95 C94 H94 119.5 . . ?
C94 C95 H95 120.2 . . ?
C94 C95 C96 119.6(7) . . ?
C96 C95 H95 120.2 . . ?
C95 C96 H96 119.9 . . ?
C95 C96 C97 120.2(9) . . ?
C97 C96 H96 119.9 . . ?
C92 C97 C96 120.4(8) . . ?
C92 C97 H97 119.8 . . ?
C96 C97 H97 119.8 . . ?
C99 C98 C65 120.7(5) . . ?
C103 C98 C65 120.5(5) . . ?
C103 C98 C99 118.7(5) . . ?
C98 C99 H99 119.8 . . ?
C98 C99 C100 120.4(7) . . ?
C100 C99 H99 119.8 . . ?
C99 C100 H100 120.2 . . ?
C101 C100 C99 119.7(8) . . ?
C101 C100 H100 120.2 . . ?
C100 C101 H101 119.9 . . ?
C102 C101 C100 120.2(6) . . ?
C102 C101 H101 119.9 . . ?
C101 C102 H102 119.9 . . ?
C101 C102 C103 120.2(7) . . ?
C103 C102 H102 119.9 . . ?
C98 C103 C102 120.6(7) . . ?
C98 C103 H103 119.7 . . ?
C102 C103 H103 119.7 . . ?
N7 C104 C105 109.0(4) . . ?
N7 C104 C135 126.0(4) . . ?
C135 C104 C105 124.9(4) . . ?
C104 C105 H105 126.0 . . ?
C106 C105 C104 108.0(4) . . ?
C106 C105 H105 126.0 . . ?
C105 C106 H106 126.4 . . ?
C105 C106 C107 107.1(4) . . ?
C107 C106 H106 126.4 . . ?
N7 C107 C106 109.5(4) . . ?
N7 C107 C108 124.9(4) . . ?
C108 C107 C106 125.4(4) . . ?
C107 C108 C109 117.9(4) . . ?
C115 C108 C107 124.8(4) . . ?
C115 C108 C109 117.3(4) . . ?
C110 C109 C108 119.9(5) . . ?
C110 C109 C114 118.4(5) . . ?
C114 C109 C108 121.6(4) . . ?
C109 C110 H110 119.9 . . ?
C111 C110 C109 120.3(6) . . ?
C111 C110 H110 119.9 . . ?
C110 C111 H111 119.8 . . ?
C110 C111 C112 120.3(6) . . ?
C112 C111 H111 119.8 . . ?
C111 C112 H112 119.9 . . ?
C113 C112 C111 120.2(5) . . ?
C113 C112 H112 119.9 . . ?
C112 C113 H113 120.0 . . ?
C112 C113 C114 119.9(6) . . ?
C114 C113 H113 120.0 . . ?
C109 C114 C113 120.8(5) . . ?
C109 C114 H114 119.6 . . ?
C113 C114 H114 119.6 . . ?
N8 C115 C108 125.7(4) . . ?
N8 C115 C116 109.3(4) . . ?
C108 C115 C116 125.0(4) . . ?
C115 C116 H116 126.3 . . ?
C117 C116 C115 107.3(4) . . ?
C117 C116 H116 126.3 . . ?
C116 C117 H117 126.5 . . ?
C116 C117 C118 107.0(4) . . ?
C118 C117 H117 126.5 . . ?
N8 C118 C117 109.1(4) . . ?
N8 C118 C119 126.0(4) . . ?
C119 C118 C117 124.9(4) . . ?
C118 C119 C120 117.1(4) . . ?
C118 C119 C126 125.7(5) . . ?
C126 C119 C120 117.1(5) . . ?
C121 C120 C119 120.2(5) . . ?
C125 C120 C119 122.5(5) . . ?
C125 C120 C121 117.3(5) . . ?
C120 C121 H121 119.3 . . ?
C120 C121 C122 121.4(6) . . ?
C122 C121 H121 119.3 . . ?
C121 C122 H122 120.3 . . ?
C123 C122 C121 119.5(6) . . ?
C123 C122 H122 120.3 . . ?
C122 C123 H123 120.1 . . ?
C124 C123 C122 119.7(6) . . ?
C124 C123 H123 120.1 . . ?
C123 C124 H124 119.9 . . ?
C123 C124 C125 120.2(6) . . ?
C125 C124 H124 119.9 . . ?
C120 C125 C124 121.9(6) . . ?
C120 C125 H125 119.0 . . ?
C124 C125 H125 119.0 . . ?
N9 C126 C119 125.7(5) . . ?
N9 C126 C127 110.0(4) . . ?
C119 C126 C127 124.4(5) . . ?
C126 C127 H127 126.4 . . ?
C128 C127 C126 107.1(4) . . ?
C128 C127 H127 126.4 . . ?
C127 C128 H128 126.2 . . ?
C127 C128 C129 107.6(4) . . ?
C129 C128 H128 126.2 . . ?
N9 C129 C128 109.2(4) . . ?
N9 C129 C130 124.9(5) . . ?
C130 C129 C128 125.8(4) . . ?
C129 C130 C142 115.7(4) . . ?
C131 C130 C129 125.9(4) . . ?
C131 C130 C142 118.3(4) . . ?
N10 C131 C130 124.5(4) . . ?
N10 C131 C132 109.2(4) . . ?
C130 C131 C132 126.3(4) . . ?
C131 C132 H132 126.0 . . ?
C133 C132 C131 108.1(4) . . ?
C133 C132 H132 126.0 . . ?
C132 C133 H133 126.3 . . ?
C132 C133 C134 107.3(5) . . ?
C134 C133 H133 126.3 . . ?
N10 C134 C133 108.9(4) . . ?
N10 C134 C135 125.6(4) . . ?
C135 C134 C133 125.5(5) . . ?
C104 C135 C134 125.7(4) . . ?
C104 C135 C136 117.4(4) . . ?
C134 C135 C136 116.8(4) . . ?
C137 C136 C135 119.3(4) . . ?
C141 C136 C135 122.4(5) . . ?
C141 C136 C137 118.2(5) . . ?
C136 C137 H137 119.8 . . ?
C136 C137 C138 120.4(5) . . ?
C138 C137 H137 119.8 . . ?
C137 C138 H138 119.8 . . ?
C139 C138 C137 120.4(6) . . ?
C139 C138 H138 119.8 . . ?
C138 C139 H139 120.2 . . ?
C140 C139 C138 119.7(6) . . ?
C140 C139 H139 120.2 . . ?
C139 C140 H140 119.8 . . ?
C139 C140 C141 120.5(6) . . ?
C141 C140 H140 119.8 . . ?
C136 C141 C140 120.7(5) . . ?
C136 C141 H141 119.6 . . ?
C140 C141 H141 119.6 . . ?
C143 C142 C130 120.8(5) . . ?
C143 C142 C147 118.8(5) . . ?
C147 C142 C130 120.5(5) . . ?
C142 C143 H143 119.8 . . ?
C142 C143 C144 120.3(5) . . ?
C144 C143 H143 119.8 . . ?
C143 C144 H144 119.8 . . ?
C145 C144 C143 120.4(6) . . ?
C145 C144 H144 119.8 . . ?
C144 C145 H145 120.2 . . ?
C146 C145 C144 119.6(6) . . ?
C146 C145 H145 120.2 . . ?
C145 C146 H146 119.5 . . ?
C145 C146 C147 121.0(6) . . ?
C147 C146 H146 119.5 . . ?
C142 C147 H147 120.0 . . ?
C146 C147 C142 119.9(6) . . ?
C146 C147 H147 120.0 . . ?
Cl1S C1S H1S 109.8 . . ?
Cl1S C1S Cl2S 107.5(6) . . ?
Cl1S C1S Cl3S 107.3(6) . . ?
Cl2S C1S H1S 109.8 . . ?
Cl3S C1S H1S 109.8 . . ?
Cl3S C1S Cl2S 112.6(6) . . ?
Cl4S C2S H2S 105.2 . . ?
Cl4S C2S Cl5S 112.6(6) . . ?
Cl4S C2S Cl6S 115.1(5) . . ?
Cl5S C2S H2S 105.2 . . ?
Cl5S C2S Cl6S 112.4(5) . . ?
Cl6S C2S H2S 105.2 . . ?

loop_
_geom_bond_atom_site_label_1
_geom_bond_atom_site_label_2
_geom_bond_distance
_geom_bond_site_symmetry_2
_geom_bond_publ_flag
Sb1 C4 2.145(5) . ?
Sb1 C6 2.154(5) . ?
Sb1 C12 2.158(5) . ?
Zn1 N1 2.194(4) . ?
Zn1 N4 2.056(4) . ?
Zn1 N5 2.064(4) . ?
Zn1 N6 2.067(4) . ?
Zn1 N15 2.067(4) . ?
N1 C1 1.330(6) . ?
N1 C5 1.335(6) . ?
C1 H1 0.9500 . ?
C1 C2 1.376(7) . ?
Zn2 N2 2.187(4) . ?
Zn2 N7 2.066(4) . ?
Zn2 N8 2.075(4) . ?
Zn2 N9 2.060(4) . ?
Zn2 N10 2.068(3) . ?
N2 C9 1.342(6) . ?
N2 C10 1.335(6) . ?
C2 H2 0.9500 . ?
C2 C3 1.387(7) . ?
Zn3 N3 2.149(4) . ?
Zn3 N11 2.057(3) . ?
Zn3 N12 2.060(4) . ?
Zn3 N13 2.071(3) . ?
Zn3 N14 2.062(4) . ?
N3 C11 1.338(6) . ?
N3 C15 1.343(6) . ?
C3 H3 0.9500 . ?
C3 C4 1.380(7) . ?
N4 C22 1.366(6) . ?
N4 C25 1.376(6) . ?
C4 C5 1.395(6) . ?
N5 C27 1.374(6) . ?
N5 C30 1.373(6) . ?
C5 H5 0.9500 . ?
N6 C32 1.376(6) . ?
N6 C35 1.373(6) . ?
C6 C7 1.381(7) . ?
C6 C10 1.381(7) . ?
C7 H7 0.9500 . ?
C7 C8 1.380(8) . ?
N7 C104 1.382(6) . ?
N7 C107 1.376(6) . ?
N8 C115 1.366(6) . ?
N8 C118 1.369(6) . ?
C8 H8 0.9500 . ?
C8 C9 1.373(8) . ?
C9 H9 0.9500 . ?
N9 C126 1.377(6) . ?
N9 C129 1.382(6) . ?
C10 H10 0.9500 . ?
N10 C131 1.382(6) . ?
N10 C134 1.382(6) . ?
N11 C66 1.372(6) . ?
N11 C69 1.390(6) . ?
C11 H11 0.9500 . ?
C11 C12 1.384(7) . ?
C12 C13 1.386(7) . ?
N12 C61 1.373(6) . ?
N12 C64 1.379(5) . ?
C13 H13 0.9500 . ?
C13 C14 1.385(8) . ?
N13 C82 1.374(6) . ?
N13 C85 1.378(6) . ?
C14 H14 0.9500 . ?
C14 C15 1.361(8) . ?
N14 C77 1.378(6) . ?
N14 C80 1.371(6) . ?
N15 C17 1.358(6) . ?
N15 C20 1.380(6) . ?
C15 H15 0.9500 . ?
C16 C17 1.403(6) . ?
C16 C35 1.404(6) . ?
C16 C42 1.503(7) . ?
C17 C18 1.439(6) . ?
C18 H18 0.9500 . ?
C18 C19 1.342(7) . ?
C19 H19 0.9500 . ?
C19 C20 1.434(6) . ?
C20 C21 1.399(6) . ?
C21 C22 1.412(6) . ?
C21 C36 1.484(7) . ?
C22 C23 1.432(6) . ?
C23 H23 0.9500 . ?
C23 C24 1.347(7) . ?
C24 H24 0.9500 . ?
C24 C25 1.447(7) . ?
C25 C26 1.409(6) . ?
C26 C27 1.395(7) . ?
C26 C48 1.501(7) . ?
C27 C28 1.442(7) . ?
C28 H28 0.9500 . ?
C28 C29 1.334(8) . ?
C29 H29 0.9500 . ?
C29 C30 1.427(7) . ?
C30 C31 1.413(7) . ?
C31 C32 1.406(7) . ?
C31 C54 1.496(7) . ?
C32 C33 1.437(7) . ?
C33 H33 0.9500 . ?
C33 C34 1.356(7) . ?
C34 H34 0.9500 . ?
C34 C35 1.450(7) . ?
C36 C37 1.387(8) . ?
C36 C41 1.379(8) . ?
C37 H37 0.9500 . ?
C37 C38 1.388(8) . ?
C38 H38 0.9500 . ?
C38 C39 1.360(11) . ?
C39 H39 0.9500 . ?
C39 C40 1.347(12) . ?
C40 H40 0.9500 . ?
C40 C41 1.392(9) . ?
C41 H41 0.9500 . ?
C42 C43 1.393(7) . ?
C42 C45 1.383(7) . ?
C43 H43 0.9500 . ?
C43 C44 1.387(8) . ?
C44 H44 0.9500 . ?
C44 C47 1.369(9) . ?
C45 H45 0.9500 . ?
C45 C46 1.378(7) . ?
C46 H46 0.9500 . ?
C46 C47 1.381(9) . ?
C47 H47 0.9500 . ?
C48 C49 1.378(8) . ?
C48 C53 1.391(7) . ?
C49 H49 0.9500 . ?
C49 C50 1.404(8) . ?
C50 H50 0.9500 . ?
C50 C51 1.389(8) . ?
C51 H51 0.9500 . ?
C51 C52 1.366(9) . ?
C52 H52 0.9500 . ?
C52 C53 1.379(8) . ?
C53 H53 0.9500 . ?
C54 C55 1.394(7) . ?
C54 C59 1.388(7) . ?
C55 H55 0.9500 . ?
C55 C56 1.390(8) . ?
C56 H56 0.9500 . ?
C56 C57 1.346(9) . ?
C57 H57 0.9500 . ?
C57 C58 1.389(9) . ?
C58 H58 0.9500 . ?
C58 C59 1.392(8) . ?
C59 H59 0.9500 . ?
C60 C61 1.412(6) . ?
C60 C85 1.379(7) . ?
C60 C86 1.504(7) . ?
C61 C62 1.429(7) . ?
C62 H62 0.9500 . ?
C62 C63 1.347(7) . ?
C63 H63 0.9500 . ?
C63 C64 1.429(7) . ?
C64 C65 1.405(6) . ?
C65 C66 1.397(7) . ?
C65 C98 1.498(6) . ?
C66 C67 1.432(6) . ?
C67 H67 0.9500 . ?
C67 C68 1.340(7) . ?
C68 H68 0.9500 . ?
C68 C69 1.444(6) . ?
C69 C70 1.392(7) . ?
C70 C71 1.500(6) . ?
C70 C77 1.405(6) . ?
C71 C72 1.358(9) . ?
C71 C76 1.341(8) . ?
C72 H72 0.9500 . ?
C72 C73 1.390(10) . ?
C73 H73 0.9500 . ?
C73 C74 1.309(11) . ?
C74 H74 0.9500 . ?
C74 C75 1.351(11) . ?
C75 H75 0.9500 . ?
C75 C76 1.393(9) . ?
C76 H76 0.9500 . ?
C77 C78 1.445(7) . ?
C78 H78 0.9500 . ?
C78 C79 1.334(7) . ?
C79 H79 0.9500 . ?
C79 C80 1.427(7) . ?
C80 C81 1.410(6) . ?
C81 C82 1.395(7) . ?
C81 C92 1.497(6) . ?
C82 C83 1.437(7) . ?
C83 H83 0.9500 . ?
C83 C84 1.333(8) . ?
C84 H84 0.9500 . ?
C84 C85 1.449(6) . ?
C86 C87 1.376(7) . ?
C86 C91 1.383(7) . ?
C87 H87 0.9500 . ?
C87 C88 1.419(8) . ?
C88 H88 0.9500 . ?
C88 C89 1.350(9) . ?
C89 H89 0.9500 . ?
C89 C90 1.356(8) . ?
C90 H90 0.9500 . ?
C90 C91 1.411(7) . ?
C91 H91 0.9500 . ?
C92 C93 1.348(9) . ?
C92 C97 1.372(9) . ?
C93 H93 0.9500 . ?
C93 C94 1.379(9) . ?
C94 H94 0.9500 . ?
C94 C95 1.329(12) . ?
C95 H95 0.9500 . ?
C95 C96 1.338(13) . ?
C96 H96 0.9500 . ?
C96 C97 1.399(9) . ?
C97 H97 0.9500 . ?
C98 C99 1.371(8) . ?
C98 C103 1.371(8) . ?
C99 H99 0.9500 . ?
C99 C100 1.388(8) . ?
C100 H100 0.9500 . ?
C100 C101 1.364(13) . ?
C101 H101 0.9500 . ?
C101 C102 1.354(12) . ?
C102 H102 0.9500 . ?
C102 C103 1.377(9) . ?
C103 H103 0.9500 . ?
C104 C105 1.438(7) . ?
C104 C135 1.395(6) . ?
C105 H105 0.9500 . ?
C105 C106 1.336(7) . ?
C106 H106 0.9500 . ?
C106 C107 1.441(7) . ?
C107 C108 1.414(6) . ?
C108 C109 1.488(7) . ?
C108 C115 1.404(7) . ?
C109 C110 1.388(7) . ?
C109 C114 1.389(7) . ?
C110 H110 0.9500 . ?
C110 C111 1.383(8) . ?
C111 H111 0.9500 . ?
C111 C112 1.387(9) . ?
C112 H112 0.9500 . ?
C112 C113 1.353(8) . ?
C113 H113 0.9500 . ?
C113 C114 1.398(7) . ?
C114 H114 0.9500 . ?
C115 C116 1.443(7) . ?
C116 H116 0.9500 . ?
C116 C117 1.347(7) . ?
C117 H117 0.9500 . ?
C117 C118 1.447(6) . ?
C118 C119 1.395(7) . ?
C119 C120 1.491(7) . ?
C119 C126 1.407(6) . ?
C120 C121 1.377(8) . ?
C120 C125 1.368(7) . ?
C121 H121 0.9500 . ?
C121 C122 1.390(9) . ?
C122 H122 0.9500 . ?
C122 C123 1.367(9) . ?
C123 H123 0.9500 . ?
C123 C124 1.358(8) . ?
C124 H124 0.9500 . ?
C124 C125 1.372(8) . ?
C125 H125 0.9500 . ?
C126 C127 1.435(7) . ?
C127 H127 0.9500 . ?
C127 C128 1.347(7) . ?
C128 H128 0.9500 . ?
C128 C129 1.441(7) . ?
C129 C130 1.406(7) . ?
C130 C131 1.394(7) . ?
C130 C142 1.498(7) . ?
C131 C132 1.433(7) . ?
C132 H132 0.9500 . ?
C132 C133 1.340(8) . ?
C133 H133 0.9500 . ?
C133 C134 1.449(6) . ?
C134 C135 1.399(7) . ?
C135 C136 1.499(6) . ?
C136 C137 1.386(7) . ?
C136 C141 1.377(7) . ?
C137 H137 0.9500 . ?
C137 C138 1.389(8) . ?
C138 H138 0.9500 . ?
C138 C139 1.369(8) . ?
C139 H139 0.9500 . ?
C139 C140 1.356(8) . ?
C140 H140 0.9500 . ?
C140 C141 1.393(8) . ?
C141 H141 0.9500 . ?
C142 C143 1.374(7) . ?
C142 C147 1.393(7) . ?
C143 H143 0.9500 . ?
C143 C144 1.404(8) . ?
C144 H144 0.9500 . ?
C144 C145 1.365(9) . ?
C145 H145 0.9500 . ?
C145 C146 1.362(9) . ?
C146 H146 0.9500 . ?
C146 C147 1.393(8) . ?
C147 H147 0.9500 . ?
C1S H1S 1.0000 . ?
C1S Cl1S 1.637(10) . ?
C1S Cl2S 1.785(10) . ?
C1S Cl3S 1.784(11) . ?
C2S H2S 1.0000 . ?
C2S Cl4S 1.641(9) . ?
C2S Cl5S 1.701(10) . ?
C2S Cl6S 1.715(9) . ?

loop_
_geom_torsion_atom_site_label_1
_geom_torsion_atom_site_label_2
_geom_torsion_atom_site_label_3
_geom_torsion_atom_site_label_4
_geom_torsion
_geom_torsion_site_symmetry_1
_geom_torsion_site_symmetry_2
_geom_torsion_site_symmetry_3
_geom_torsion_site_symmetry_4
_geom_torsion_publ_flag
Sb1 C4 C5 N1 -176.3(3) . . . . ?
Sb1 C6 C7 C8 -176.9(4) . . . . ?
Sb1 C6 C10 N2 179.8(3) . . . . ?
Sb1 C12 C13 C14 -175.1(5) . . . . ?
Zn1 N1 C1 C2 -158.1(4) . . . . ?
Zn1 N1 C5 C4 158.2(4) . . . . ?
Zn1 N4 C22 C21 1.8(7) . . . . ?
Zn1 N4 C22 C23 -177.6(3) . . . . ?
Zn1 N4 C25 C24 177.0(3) . . . . ?
Zn1 N4 C25 C26 -5.4(7) . . . . ?
Zn1 N5 C27 C26 13.1(7) . . . . ?
Zn1 N5 C27 C28 -167.6(3) . . . . ?
Zn1 N5 C30 C29 166.9(3) . . . . ?
Zn1 N5 C30 C31 -11.4(7) . . . . ?
Zn1 N6 C32 C31 4.5(7) . . . . ?
Zn1 N6 C32 C33 -174.1(3) . . . . ?
Zn1 N6 C35 C16 -4.0(7) . . . . ?
Zn1 N6 C35 C34 173.8(3) . . . . ?
Zn1 N15 C17 C16 18.7(7) . . . . ?
Zn1 N15 C17 C18 -162.2(3) . . . . ?
Zn1 N15 C20 C19 163.1(3) . . . . ?
Zn1 N15 C20 C21 -16.1(7) . . . . ?
N1 C1 C2 C3 0.2(9) . . . . ?
C1 N1 C5 C4 -1.4(7) . . . . ?
C1 C2 C3 C4 -1.1(9) . . . . ?
Zn2 N2 C9 C8 179.3(4) . . . . ?
Zn2 N2 C10 C6 177.4(3) . . . . ?
Zn2 N7 C104 C105 169.0(3) . . . . ?
Zn2 N7 C104 C135 -7.5(7) . . . . ?
Zn2 N7 C107 C106 -168.4(3) . . . . ?
Zn2 N7 C107 C108 7.8(7) . . . . ?
Zn2 N8 C115 C108 -13.4(7) . . . . ?
Zn2 N8 C115 C116 170.1(3) . . . . ?
Zn2 N8 C118 C117 -171.4(3) . . . . ?
Zn2 N8 C118 C119 8.9(7) . . . . ?
Zn2 N9 C126 C119 0.5(7) . . . . ?
Zn2 N9 C126 C127 -178.3(3) . . . . ?
Zn2 N9 C129 C128 178.4(3) . . . . ?
Zn2 N9 C129 C130 1.6(7) . . . . ?
Zn2 N10 C131 C130 -7.5(7) . . . . ?
Zn2 N10 C131 C132 172.7(3) . . . . ?
Zn2 N10 C134 C133 -173.6(3) . . . . ?
Zn2 N10 C134 C135 8.2(7) . . . . ?
C2 C3 C4 Sb1 177.4(4) . . . . ?
C2 C3 C4 C5 0.7(8) . . . . ?
Zn3 N3 C11 C12 179.9(4) . . . . ?
Zn3 N3 C15 C14 179.6(5) . . . . ?
Zn3 N11 C66 C65 -1.5(7) . . . . ?
Zn3 N11 C66 C67 177.9(3) . . . . ?
Zn3 N11 C69 C68 -178.7(3) . . . . ?
Zn3 N11 C69 C70 3.3(7) . . . . ?
Zn3 N12 C61 C60 -14.9(7) . . . . ?
Zn3 N12 C61 C62 165.4(3) . . . . ?
Zn3 N12 C64 C63 -165.0(3) . . . . ?
Zn3 N12 C64 C65 18.7(7) . . . . ?
Zn3 N13 C82 C81 -7.1(8) . . . . ?
Zn3 N13 C82 C83 172.9(4) . . . . ?
Zn3 N13 C85 C60 6.2(8) . . . . ?
Zn3 N13 C85 C84 -173.8(4) . . . . ?
Zn3 N14 C77 C70 -8.9(7) . . . . ?
Zn3 N14 C77 C78 172.0(3) . . . . ?
Zn3 N14 C80 C79 -172.3(3) . . . . ?
Zn3 N14 C80 C81 9.7(7) . . . . ?
N3 C11 C12 Sb1 175.6(4) . . . . ?
N3 C11 C12 C13 0.9(7) . . . . ?
C3 C4 C5 N1 0.6(7) . . . . ?
N4 C22 C23 C24 1.0(5) . . . . ?
N4 C25 C26 C27 -4.0(8) . . . . ?
N4 C25 C26 C48 176.3(4) . . . . ?
N5 C27 C28 C29 0.2(6) . . . . ?
N5 C30 C31 C32 -1.3(8) . . . . ?
N5 C30 C31 C54 178.0(4) . . . . ?
C5 N1 C1 C2 1.1(8) . . . . ?
N6 C32 C33 C34 1.8(6) . . . . ?
C6 C7 C8 C9 -1.7(9) . . . . ?
C7 C6 C10 N2 3.8(7) . . . . ?
C7 C8 C9 N2 2.5(9) . . . . ?
N7 C104 C105 C106 -1.3(6) . . . . ?
N7 C104 C135 C134 -5.8(8) . . . . ?
N7 C104 C135 C136 171.1(4) . . . . ?
N7 C107 C108 C109 -174.0(4) . . . . ?
N7 C107 C108 C115 6.5(8) . . . . ?
N8 C115 C116 C117 2.7(6) . . . . ?
N8 C118 C119 C120 173.6(4) . . . . ?
N8 C118 C119 C126 -2.9(8) . . . . ?
C9 N2 C10 C6 -3.1(7) . . . . ?
N9 C126 C127 C128 0.4(6) . . . . ?
N9 C129 C130 C131 9.0(8) . . . . ?
N9 C129 C130 C142 -175.4(4) . . . . ?
C10 N2 C9 C8 -0.2(7) . . . . ?
C10 C6 C7 C8 -1.2(7) . . . . ?
N10 C131 C132 C133 0.6(6) . . . . ?
N10 C134 C135 C104 5.4(8) . . . . ?
N10 C134 C135 C136 -171.5(4) . . . . ?
N11 C66 C67 C68 -0.6(6) . . . . ?
N11 C69 C70 C71 -170.3(4) . . . . ?
N11 C69 C70 C77 6.1(8) . . . . ?
C11 N3 C15 C14 0.3(8) . . . . ?
C11 C12 C13 C14 -0.4(8) . . . . ?
C12 C13 C14 C15 -0.1(9) . . . . ?
N12 C61 C62 C63 -0.4(6) . . . . ?
N12 C64 C65 C66 -1.3(8) . . . . ?
N12 C64 C65 C98 177.8(4) . . . . ?
C13 C14 C15 N3 0.2(10) . . . . ?
N13 C82 C83 C84 1.5(7) . . . . ?
N14 C77 C78 C79 0.1(6) . . . . ?
N14 C80 C81 C82 4.4(9) . . . . ?
N14 C80 C81 C92 -177.3(5) . . . . ?
N15 C17 C18 C19 -1.8(6) . . . . ?
N15 C20 C21 C22 6.6(8) . . . . ?
N15 C20 C21 C36 -172.4(5) . . . . ?
C15 N3 C11 C12 -0.8(7) . . . . ?
C16 C17 C18 C19 177.2(5) . . . . ?
C16 C42 C43 C44 -176.3(5) . . . . ?
C16 C42 C45 C46 175.9(5) . . . . ?
C17 N15 C20 C19 -0.6(5) . . . . ?
C17 N15 C20 C21 -179.7(5) . . . . ?
C17 C16 C35 N6 -7.0(8) . . . . ?
C17 C16 C35 C34 175.5(5) . . . . ?
C17 C16 C42 C43 114.5(5) . . . . ?
C17 C16 C42 C45 -63.7(7) . . . . ?
C17 C18 C19 C20 1.4(6) . . . . ?
C18 C19 C20 N15 -0.5(6) . . . . ?
C18 C19 C20 C21 178.6(5) . . . . ?
C19 C20 C21 C22 -172.4(5) . . . . ?
C19 C20 C21 C36 8.6(7) . . . . ?
C20 N15 C17 C16 -177.6(5) . . . . ?
C20 N15 C17 C18 1.4(5) . . . . ?
C20 C21 C22 N4 1.1(8) . . . . ?
C20 C21 C22 C23 -179.6(5) . . . . ?
C20 C21 C36 C37 -111.8(5) . . . . ?
C20 C21 C36 C41 64.3(7) . . . . ?
C21 C22 C23 C24 -178.4(5) . . . . ?
C21 C36 C37 C38 176.4(5) . . . . ?
C21 C36 C41 C40 -176.1(6) . . . . ?
C22 N4 C25 C24 0.0(5) . . . . ?
C22 N4 C25 C26 177.6(4) . . . . ?
C22 C21 C36 C37 69.1(6) . . . . ?
C22 C21 C36 C41 -114.8(6) . . . . ?
C22 C23 C24 C25 -1.0(5) . . . . ?
C23 C24 C25 N4 0.7(5) . . . . ?
C23 C24 C25 C26 -176.9(5) . . . . ?
C24 C25 C26 C27 173.3(5) . . . . ?
C24 C25 C26 C48 -6.4(7) . . . . ?
C25 N4 C22 C21 178.8(4) . . . . ?
C25 N4 C22 C23 -0.6(5) . . . . ?
C25 C26 C27 N5 -0.3(8) . . . . ?
C25 C26 C27 C28 -179.5(5) . . . . ?
C25 C26 C48 C49 -66.5(7) . . . . ?
C25 C26 C48 C53 110.8(6) . . . . ?
C26 C27 C28 C29 179.5(5) . . . . ?
C26 C48 C49 C50 177.8(5) . . . . ?
C26 C48 C53 C52 -177.9(5) . . . . ?
C27 N5 C30 C29 -0.6(5) . . . . ?
C27 N5 C30 C31 -178.9(5) . . . . ?
C27 C26 C48 C49 113.8(6) . . . . ?
C27 C26 C48 C53 -68.9(7) . . . . ?
C27 C28 C29 C30 -0.6(6) . . . . ?
C28 C29 C30 N5 0.7(6) . . . . ?
C28 C29 C30 C31 179.0(5) . . . . ?
C29 C30 C31 C32 -179.3(5) . . . . ?
C29 C30 C31 C54 -0.1(7) . . . . ?
C30 N5 C27 C26 -179.1(5) . . . . ?
C30 N5 C27 C28 0.2(5) . . . . ?
C30 C31 C32 N6 4.9(8) . . . . ?
C30 C31 C32 C33 -176.6(5) . . . . ?
C30 C31 C54 C55 -115.1(6) . . . . ?
C30 C31 C54 C59 64.0(7) . . . . ?
C31 C32 C33 C34 -176.8(5) . . . . ?
C31 C54 C55 C56 -176.7(5) . . . . ?
C31 C54 C59 C58 175.9(6) . . . . ?
C32 N6 C35 C16 -175.8(5) . . . . ?
C32 N6 C35 C34 2.0(6) . . . . ?
C32 C31 C54 C55 64.2(7) . . . . ?
C32 C31 C54 C59 -116.6(6) . . . . ?
C32 C33 C34 C35 -0.5(6) . . . . ?
C33 C34 C35 N6 -0.9(6) . . . . ?
C33 C34 C35 C16 177.0(5) . . . . ?
C35 N6 C32 C31 176.3(5) . . . . ?
C35 N6 C32 C33 -2.4(5) . . . . ?
C35 C16 C17 N15 -0.9(8) . . . . ?
C35 C16 C17 C18 -179.8(5) . . . . ?
C35 C16 C42 C43 -63.8(7) . . . . ?
C35 C16 C42 C45 118.0(6) . . . . ?
C36 C21 C22 N4 -179.9(4) . . . . ?
C36 C21 C22 C23 -0.5(7) . . . . ?
C36 C37 C38 C39 0.8(9) . . . . ?
C37 C36 C41 C40 0.2(9) . . . . ?
C37 C38 C39 C40 -2.1(11) . . . . ?
C38 C39 C40 C41 2.6(12) . . . . ?
C39 C40 C41 C36 -1.6(11) . . . . ?
C41 C36 C37 C38 0.2(8) . . . . ?
C42 C16 C17 N15 -179.1(4) . . . . ?
C42 C16 C17 C18 2.0(7) . . . . ?
C42 C16 C35 N6 171.2(5) . . . . ?
C42 C16 C35 C34 -6.4(8) . . . . ?
C42 C43 C44 C47 0.8(9) . . . . ?
C42 C45 C46 C47 0.0(8) . . . . ?
C43 C42 C45 C46 -2.3(8) . . . . ?
C43 C44 C47 C46 -3.1(9) . . . . ?
C45 C42 C43 C44 1.9(8) . . . . ?
C45 C46 C47 C44 2.7(9) . . . . ?
C48 C26 C27 N5 179.4(4) . . . . ?
C48 C26 C27 C28 0.2(8) . . . . ?
C48 C49 C50 C51 0.3(10) . . . . ?
C49 C48 C53 C52 -0.5(8) . . . . ?
C49 C50 C51 C52 -0.9(10) . . . . ?
C50 C51 C52 C53 0.8(9) . . . . ?
C51 C52 C53 C48 0.0(9) . . . . ?
C53 C48 C49 C50 0.4(9) . . . . ?
C54 C31 C32 N6 -174.4(4) . . . . ?
C54 C31 C32 C33 4.1(7) . . . . ?
C54 C55 C56 C57 -1.1(10) . . . . ?
C55 C54 C59 C58 -4.9(9) . . . . ?
C55 C56 C57 C58 -1.2(11) . . . . ?
C56 C57 C58 C59 0.3(11) . . . . ?
C57 C58 C59 C54 2.8(10) . . . . ?
C59 C54 C55 C56 4.1(9) . . . . ?
C60 C61 C62 C63 180.0(5) . . . . ?
C60 C86 C87 C88 -179.7(5) . . . . ?
C60 C86 C91 C90 179.8(5) . . . . ?
C61 N12 C64 C63 1.1(5) . . . . ?
C61 N12 C64 C65 -175.3(5) . . . . ?
C61 C60 C85 N13 -0.9(9) . . . . ?
C61 C60 C85 C84 179.1(5) . . . . ?
C61 C60 C86 C87 67.1(7) . . . . ?
C61 C60 C86 C91 -115.1(5) . . . . ?
C61 C62 C63 C64 1.0(6) . . . . ?
C62 C63 C64 N12 -1.3(6) . . . . ?
C62 C63 C64 C65 175.0(5) . . . . ?
C63 C64 C65 C66 -177.1(5) . . . . ?
C63 C64 C65 C98 2.0(7) . . . . ?
C64 N12 C61 C60 179.2(5) . . . . ?
C64 N12 C61 C62 -0.5(6) . . . . ?
C64 C65 C66 N11 -7.9(8) . . . . ?
C64 C65 C66 C67 172.8(5) . . . . ?
C64 C65 C98 C99 -80.8(6) . . . . ?
C64 C65 C98 C103 100.1(6) . . . . ?
C65 C66 C67 C68 178.8(5) . . . . ?
C65 C98 C99 C100 177.4(6) . . . . ?
C65 C98 C103 C102 -176.8(5) . . . . ?
C66 N11 C69 C68 -3.0(5) . . . . ?
C66 N11 C69 C70 179.0(5) . . . . ?
C66 C65 C98 C99 98.3(6) . . . . ?
C66 C65 C98 C103 -80.8(6) . . . . ?
C66 C67 C68 C69 -1.3(6) . . . . ?
C67 C68 C69 N11 2.7(6) . . . . ?
C67 C68 C69 C70 -179.3(5) . . . . ?
C68 C69 C70 C71 12.0(7) . . . . ?
C68 C69 C70 C77 -171.7(5) . . . . ?
C69 N11 C66 C65 -177.1(5) . . . . ?
C69 N11 C66 C67 2.2(5) . . . . ?
C69 C70 C71 C72 66.9(8) . . . . ?
C69 C70 C71 C76 -109.4(7) . . . . ?
C69 C70 C77 N14 -3.0(8) . . . . ?
C69 C70 C77 C78 175.9(5) . . . . ?
C70 C71 C72 C73 177.0(8) . . . . ?
C70 C71 C76 C75 -178.7(7) . . . . ?
C70 C77 C78 C79 -179.0(5) . . . . ?
C71 C70 C77 N14 173.3(5) . . . . ?
C71 C70 C77 C78 -7.7(8) . . . . ?
C71 C72 C73 C74 2.6(17) . . . . ?
C72 C71 C76 C75 4.9(12) . . . . ?
C72 C73 C74 C75 3.2(16) . . . . ?
C73 C74 C75 C76 -4.8(14) . . . . ?
C74 C75 C76 C71 0.7(13) . . . . ?
C76 C71 C72 C73 -6.5(13) . . . . ?
C77 N14 C80 C79 -0.9(6) . . . . ?
C77 N14 C80 C81 -178.9(5) . . . . ?
C77 C70 C71 C72 -109.7(7) . . . . ?
C77 C70 C71 C76 74.0(7) . . . . ?
C77 C78 C79 C80 -0.6(6) . . . . ?
C78 C79 C80 N14 1.0(6) . . . . ?
C78 C79 C80 C81 179.0(5) . . . . ?
C79 C80 C81 C82 -173.3(5) . . . . ?
C79 C80 C81 C92 4.9(8) . . . . ?
C80 N14 C77 C70 179.6(5) . . . . ?
C80 N14 C77 C78 0.5(5) . . . . ?
C80 C81 C82 N13 -5.7(9) . . . . ?
C80 C81 C82 C83 174.3(5) . . . . ?
C80 C81 C92 C93 -88.8(7) . . . . ?
C80 C81 C92 C97 90.9(7) . . . . ?
C81 C82 C83 C84 -178.6(6) . . . . ?
C81 C92 C93 C94 179.4(6) . . . . ?
C81 C92 C97 C96 -179.2(6) . . . . ?
C82 N13 C85 C60 179.6(5) . . . . ?
C82 N13 C85 C84 -0.4(6) . . . . ?
C82 C81 C92 C93 89.6(7) . . . . ?
C82 C81 C92 C97 -90.7(7) . . . . ?
C82 C83 C84 C85 -1.7(7) . . . . ?
C83 C84 C85 N13 1.3(7) . . . . ?
C83 C84 C85 C60 -178.6(6) . . . . ?
C85 N13 C82 C81 179.4(5) . . . . ?
C85 N13 C82 C83 -0.6(6) . . . . ?
C85 C60 C61 N12 5.5(8) . . . . ?
C85 C60 C61 C62 -174.9(5) . . . . ?
C85 C60 C86 C87 -113.1(6) . . . . ?
C85 C60 C86 C91 64.7(7) . . . . ?
C86 C60 C61 N12 -174.7(5) . . . . ?
C86 C60 C61 C62 4.9(8) . . . . ?
C86 C60 C85 N13 179.3(5) . . . . ?
C86 C60 C85 C84 -0.7(8) . . . . ?
C86 C87 C88 C89 -1.0(9) . . . . ?
C87 C86 C91 C90 -2.4(8) . . . . ?
C87 C88 C89 C90 -0.5(9) . . . . ?
C88 C89 C90 C91 0.5(9) . . . . ?
C89 C90 C91 C86 0.9(9) . . . . ?
C91 C86 C87 C88 2.4(8) . . . . ?
C92 C81 C82 N13 176.0(5) . . . . ?
C92 C81 C82 C83 -3.9(8) . . . . ?
C92 C93 C94 C95 -0.5(13) . . . . ?
C93 C92 C97 C96 0.5(10) . . . . ?
C93 C94 C95 C96 1.2(13) . . . . ?
C94 C95 C96 C97 -1.1(12) . . . . ?
C95 C96 C97 C92 0.2(11) . . . . ?
C97 C92 C93 C94 -0.4(11) . . . . ?
C98 C65 C66 N11 173.0(4) . . . . ?
C98 C65 C66 C67 -6.2(7) . . . . ?
C98 C99 C100 C101 1.7(12) . . . . ?
C99 C98 C103 C102 4.0(9) . . . . ?
C99 C100 C101 C102 -0.3(12) . . . . ?
C100 C101 C102 C103 0.8(11) . . . . ?
C101 C102 C103 C98 -2.7(10) . . . . ?
C103 C98 C99 C100 -3.5(9) . . . . ?
C104 N7 C107 C106 -1.1(5) . . . . ?
C104 N7 C107 C108 175.1(4) . . . . ?
C104 C105 C106 C107 0.5(6) . . . . ?
C104 C135 C136 C137 -106.7(5) . . . . ?
C104 C135 C136 C141 69.8(6) . . . . ?
C105 C104 C135 C134 178.2(5) . . . . ?
C105 C104 C135 C136 -4.9(7) . . . . ?
C105 C106 C107 N7 0.4(6) . . . . ?
C105 C106 C107 C108 -175.8(5) . . . . ?
C106 C107 C108 C109 1.6(7) . . . . ?
C106 C107 C108 C115 -177.9(5) . . . . ?
C107 N7 C104 C105 1.4(5) . . . . ?
C107 N7 C104 C135 -175.0(5) . . . . ?
C107 C108 C109 C110 118.5(6) . . . . ?
C107 C108 C109 C114 -63.0(7) . . . . ?
C107 C108 C115 N8 -3.5(8) . . . . ?
C107 C108 C115 C116 172.5(5) . . . . ?
C108 C109 C110 C111 179.4(5) . . . . ?
C108 C109 C114 C113 -179.7(5) . . . . ?
C108 C115 C116 C117 -173.8(5) . . . . ?
C109 C108 C115 N8 177.0(4) . . . . ?
C109 C108 C115 C116 -7.0(7) . . . . ?
C109 C110 C111 C112 0.4(10) . . . . ?
C110 C109 C114 C113 -1.2(8) . . . . ?
C110 C111 C112 C113 -1.4(10) . . . . ?
C111 C112 C113 C114 1.1(9) . . . . ?
C112 C113 C114 C109 0.2(9) . . . . ?
C114 C109 C110 C111 0.8(8) . . . . ?
C115 N8 C118 C117 1.1(5) . . . . ?
C115 N8 C118 C119 -178.7(5) . . . . ?
C115 C108 C109 C110 -61.9(7) . . . . ?
C115 C108 C109 C114 116.6(6) . . . . ?
C115 C116 C117 C118 -2.0(6) . . . . ?
C116 C117 C118 N8 0.6(6) . . . . ?
C116 C117 C118 C119 -179.6(5) . . . . ?
C117 C118 C119 C120 -6.1(7) . . . . ?
C117 C118 C119 C126 177.4(5) . . . . ?
C118 N8 C115 C108 174.1(5) . . . . ?
C118 N8 C115 C116 -2.3(5) . . . . ?
C118 C119 C120 C121 -86.4(7) . . . . ?
C118 C119 C120 C125 94.0(6) . . . . ?
C118 C119 C126 N9 -2.2(8) . . . . ?
C118 C119 C126 C127 176.4(5) . . . . ?
C119 C120 C121 C122 -179.6(6) . . . . ?
C119 C120 C125 C124 179.7(5) . . . . ?
C119 C126 C127 C128 -178.4(5) . . . . ?
C120 C119 C126 N9 -178.7(4) . . . . ?
C120 C119 C126 C127 0.0(7) . . . . ?
C120 C121 C122 C123 0.2(11) . . . . ?
C121 C120 C125 C124 0.0(9) . . . . ?
C121 C122 C123 C124 -0.5(11) . . . . ?
C122 C123 C124 C125 0.6(10) . . . . ?
C123 C124 C125 C120 -0.3(10) . . . . ?
C125 C120 C121 C122 0.0(10) . . . . ?
C126 N9 C129 C128 1.0(5) . . . . ?
C126 N9 C129 C130 -175.8(5) . . . . ?
C126 C119 C120 C121 90.4(6) . . . . ?
C126 C119 C120 C125 -89.2(6) . . . . ?
C126 C127 C128 C129 0.2(6) . . . . ?
C127 C128 C129 N9 -0.8(6) . . . . ?
C127 C128 C129 C130 176.0(5) . . . . ?
C128 C129 C130 C131 -167.3(5) . . . . ?
C128 C129 C130 C142 8.3(7) . . . . ?
C129 N9 C126 C119 177.9(5) . . . . ?
C129 N9 C126 C127 -0.8(5) . . . . ?
C129 C130 C131 N10 -5.8(8) . . . . ?
C129 C130 C131 C132 174.0(5) . . . . ?
C129 C130 C142 C143 65.3(7) . . . . ?
C129 C130 C142 C147 -114.9(6) . . . . ?
C130 C131 C132 C133 -179.2(5) . . . . ?
C130 C142 C143 C144 -178.7(5) . . . . ?
C130 C142 C147 C146 179.2(5) . . . . ?
C131 N10 C134 C133 -1.1(5) . . . . ?
C131 N10 C134 C135 -179.3(5) . . . . ?
C131 C130 C142 C143 -118.7(6) . . . . ?
C131 C130 C142 C147 61.1(7) . . . . ?
C131 C132 C133 C134 -1.3(6) . . . . ?
C132 C133 C134 N10 1.5(6) . . . . ?
C132 C133 C134 C135 179.7(5) . . . . ?
C133 C134 C135 C104 -172.5(5) . . . . ?
C133 C134 C135 C136 10.6(8) . . . . ?
C134 N10 C131 C130 -179.8(5) . . . . ?
C134 N10 C131 C132 0.3(5) . . . . ?
C134 C135 C136 C137 70.5(6) . . . . ?
C134 C135 C136 C141 -113.1(6) . . . . ?
C135 C104 C105 C106 175.3(5) . . . . ?
C135 C136 C137 C138 174.7(5) . . . . ?
C135 C136 C141 C140 -175.8(5) . . . . ?
C136 C137 C138 C139 1.5(8) . . . . ?
C137 C136 C141 C140 0.8(8) . . . . ?
C137 C138 C139 C140 0.2(9) . . . . ?
C138 C139 C140 C141 -1.4(10) . . . . ?
C139 C140 C141 C136 0.9(10) . . . . ?
C141 C136 C137 C138 -1.9(8) . . . . ?
C142 C130 C131 N10 178.7(5) . . . . ?
C142 C130 C131 C132 -1.5(8) . . . . ?
C142 C143 C144 C145 -0.4(9) . . . . ?
C143 C142 C147 C146 -1.0(9) . . . . ?
C143 C144 C145 C146 -1.1(9) . . . . ?
C144 C145 C146 C147 1.5(10) . . . . ?
C145 C146 C147 C142 -0.5(10) . . . . ?
C147 C142 C143 C144 1.5(8) . . . . ?

loop_
_smtbx_masks_void_nr
_smtbx_masks_void_average_x
_smtbx_masks_void_average_y
_smtbx_masks_void_average_z
_smtbx_masks_void_volume
_smtbx_masks_void_count_electrons
_smtbx_masks_void_content
1 0.000 0.000 0.000 1139.2 344.9 '6 CHCl3'
2 -0.040 0.208 0.721 120.4 51.9 '1 CHCl3'
3 0.040 0.792 0.279 120.4 51.6 '1 CHCl3'
4 0.438 0.115 0.333 9.3 0.0 ?
5 0.562 0.885 0.667 9.3 0.0 ?
